data_7229746
loop_
_publ_author_name
'Zhu, Mei'
'Jia, Lingjie'
'Li, Yang'
'Li, Yungai'
'Zhang, Li'
'Zhang, Wei'
'L\"u, Yaohong'

_publ_section_title
;
 Nitronyl nitroxide bridged 3d--4f hetero-tri-spin chains: synthesis
 strategy, crystal structure and magnetic properties
;
_journal_issue 4
_journal_name_full CrystEngComm
_journal_page_first 420
_journal_paper_doi 10.1039/C7CE01962A
_journal_volume 20
_journal_year 2018
_chemical_formula_sum 'C58.5 H55 Cu Dy F30 N4 O16'
_chemical_formula_weight 1866.10
_space_group_IT_number 14
_space_group_name_Hall '-P 2ybc'
_space_group_name_H-M_alt 'P 1 21/c 1'
_symmetry_cell_setting monoclinic
_symmetry_space_group_name_Hall '-P 2ybc'
_symmetry_space_group_name_H-M 'P 1 21/c 1'
_atom_sites_solution_hydrogens geom
_atom_sites_solution_primary direct
_atom_sites_solution_secondary difmap
_audit_creation_method SHELXL-97
_audit_update_record
;
2017-09-21 deposited with the CCDC.
2017-12-14 downloaded from the CCDC.
;
_cell_angle_alpha 90.00
_cell_angle_beta 100.81(3)
_cell_angle_gamma 90.00
_cell_formula_units_Z 8
_cell_length_a 21.813(4)
_cell_length_b 23.683(5)
_cell_length_c 28.760(6)
_cell_measurement_reflns_used 40700
_cell_measurement_temperature 113(2)
_cell_measurement_theta_max 27.9103
_cell_measurement_theta_min 1.3803
_cell_volume 14594(5)
_computing_cell_refinement 'CrystalClear-SM Expert 2.0 r2 (Rigaku, 2009)'
_computing_data_collection 'CrystalClear-SM Expert 2.0 r2 (Rigaku, 2009)'
_computing_data_reduction 'CrystalClear-SM Expert 2.0 r2 (Rigaku, 2009)'
_computing_molecular_graphics 'Bruker SHELXTL'
_computing_publication_material 'Bruker SHELXTL'
_computing_structure_refinement 'SHELXL-97 (Sheldrick, 1997)'
_computing_structure_solution 'SHELXS-97 (Sheldrick, 1990)'
_diffrn_ambient_temperature 113(2)
_diffrn_detector_area_resol_mean 28.5714
_diffrn_measured_fraction_theta_full 0.999
_diffrn_measured_fraction_theta_max 0.999
_diffrn_measurement_device_type 'Bruker P4'
_diffrn_measurement_method 'profile data from \w-scans'
_diffrn_radiation_monochromator graphite
_diffrn_radiation_source 'fine-focus sealed tube'
_diffrn_radiation_type MoK\a
_diffrn_radiation_wavelength 0.71073
_diffrn_reflns_av_R_equivalents 0.0511
_diffrn_reflns_av_sigmaI/netI 0.0468
_diffrn_reflns_limit_h_max 25
_diffrn_reflns_limit_h_min -25
_diffrn_reflns_limit_k_max 28
_diffrn_reflns_limit_k_min -28
_diffrn_reflns_limit_l_max 34
_diffrn_reflns_limit_l_min -30
_diffrn_reflns_number 119269
_diffrn_reflns_theta_full 25.01
_diffrn_reflns_theta_max 25.01
_diffrn_reflns_theta_min 1.38
_diffrn_standards_decay_% 0
_diffrn_standards_interval_count 0
_diffrn_standards_interval_time 0
_diffrn_standards_number 0
_exptl_absorpt_coefficient_mu 1.449
_exptl_absorpt_correction_T_max 1.0000
_exptl_absorpt_correction_T_min 0.8176
_exptl_absorpt_correction_type multi-scan
_exptl_crystal_colour green
_exptl_crystal_density_diffrn 1.699
_exptl_crystal_density_method 'not measured'
_exptl_crystal_description block
_exptl_crystal_F_000 7416
_exptl_crystal_size_max 0.27
_exptl_crystal_size_mid 0.20
_exptl_crystal_size_min 0.16
_platon_squeeze_details
; 
 The contribution to the diffraction pattern from the four heptane molecules 
 of crystallization, which are located in the channels of the lattice, 
 were subtracted from the observed data. 
;
_refine_diff_density_max 2.670
_refine_diff_density_min -1.401
_refine_diff_density_rms 0.142
_refine_ls_extinction_method none
_refine_ls_goodness_of_fit_ref 1.058
_refine_ls_hydrogen_treatment constr
_refine_ls_matrix_type full
_refine_ls_number_parameters 1947
_refine_ls_number_reflns 25680
_refine_ls_number_restraints 6
_refine_ls_restrained_S_all 1.065
_refine_ls_R_factor_all 0.0590
_refine_ls_R_factor_gt 0.0457
_refine_ls_shift/su_max 0.009
_refine_ls_shift/su_mean 0.000
_refine_ls_structure_factor_coef Fsqd
_refine_ls_weighting_details 'calc w=1/[\s^2^(Fo^2^)+(0.1000P)^2^+30.0000P] where P=(Fo^2^+2Fc^2^)/3'
_refine_ls_weighting_scheme calc
_refine_ls_wR_factor_gt 0.1448
_refine_ls_wR_factor_ref 0.1606
_reflns_number_gt 21173
_reflns_number_total 25680
_reflns_threshold_expression >2sigma(I)
_cod_data_source_file c7ce01962a2.cif
_cod_data_source_block 1
_cod_depositor_comments
;
The following automatic conversions were performed:

'_symmetry_cell_setting' value 'Monoclinic' changed to 'monoclinic'
according to
/home/data/users/saulius/crontab/automatic-downloads/rss-feeds/RSC/lib/dictionaries/cif_core.dic
dictionary named 'cif_core.dic' version 2.4.2 from 2011-04-26.

'_exptl_absorpt_correction_type' value 'Multi-scan' changed to
'multi-scan' according to
/home/data/users/saulius/crontab/automatic-downloads/rss-feeds/RSC/lib/dictionaries/cif_core.dic
dictionary named 'cif_core.dic' version 2.4.2 from 2011-04-26.

Automatic conversion script
Id: cif_fix_values 4973 2017-02-22 13:04:09Z antanas 

2018-02-17
Z value and formula fixed to values more according to usual
chemical conventions.                 miguel

 Adding full bibliography for 7229746--7229753.cif.
;
_cod_original_cell_volume 14593(5)
_cod_original_sg_symbol_H-M p21/c
_cod_original_formula_sum 'C117 H110 Cu2 Dy2 F60 N8 O32'
_cod_original_formula_units_Z 4
_cod_original_formula_weight 3732.21
_cod_database_code 7229746

loop_
_symmetry_equiv_pos_as_xyz
'x, y, z'
'-x, y+1/2, -z+1/2'
'-x, -y, -z'
'x, -y-1/2, z-1/2'

loop_
_atom_site_label
_atom_site_type_symbol
_atom_site_fract_x
_atom_site_fract_y
_atom_site_fract_z
_atom_site_U_iso_or_equiv
_atom_site_adp_type
_atom_site_occupancy
_atom_site_symmetry_multiplicity
_atom_site_calc_flag
_atom_site_refinement_flags
Dy1 Dy 0.834517(10) 0.312121(9) 0.505835(8) 0.01727(8) Uani 1 1 d .
Dy2 Dy 0.296633(10) 0.381638(9) 0.018706(8) 0.01727(8) Uani 1 1 d .
Cu1 Cu 0.53288(3) 0.29715(3) 0.28630(2) 0.02077(15) Uani 1 1 d .
Cu2 Cu 0.03419(3) 0.38473(3) -0.21451(2) 0.02082(15) Uani 1 1 d .
F1 F 0.7516(3) 0.18182(18) 0.64763(15) 0.0746(16) Uani 1 1 d .
F2 F 0.68437(18) 0.19507(18) 0.5831(2) 0.0710(15) Uani 1 1 d .
F3 F 0.76541(19) 0.14674(14) 0.58276(15) 0.0485(10) Uani 1 1 d .
F4 F 0.7795(3) 0.37857(19) 0.68414(16) 0.0730(16) Uani 1 1 d .
F5 F 0.8678(2) 0.4018(2) 0.67025(16) 0.0690(14) Uani 1 1 d .
F6 F 0.7854(3) 0.43556(17) 0.62905(16) 0.0722(15) Uani 1 1 d .
F7 F 0.6372(3) 0.3501(5) 0.5585(3) 0.168(5) Uani 1 1 d .
F8 F 0.6114(2) 0.4272(2) 0.5263(3) 0.131(3) Uani 1 1 d .
F9 F 0.5995(2) 0.3541(3) 0.4872(2) 0.0850(17) Uani 1 1 d .
F10 F 0.7621(3) 0.54206(17) 0.4770(2) 0.0901(19) Uani 1 1 d .
F11 F 0.8411(3) 0.50886(17) 0.45375(17) 0.0697(14) Uani 1 1 d .
F12 F 0.8465(2) 0.52406(17) 0.52677(16) 0.0685(14) Uani 1 1 d .
F13 F 0.9822(3) 0.3666(2) 0.39517(19) 0.0809(16) Uani 1 1 d .
F14 F 0.8904(2) 0.3606(2) 0.35300(16) 0.0743(16) Uani 1 1 d .
F15 F 0.9596(2) 0.29823(19) 0.34799(15) 0.0594(12) Uani 1 1 d .
F16 F 0.8681(2) 0.11915(15) 0.44585(17) 0.0561(11) Uani 1 1 d .
F17 F 0.9618(2) 0.13064(17) 0.43424(17) 0.0634(13) Uani 1 1 d .
F18 F 0.94280(17) 0.12795(14) 0.50533(13) 0.0406(9) Uani 1 1 d .
F19 F 0.70598(17) 0.25322(16) 0.22578(15) 0.0480(10) Uani 1 1 d .
F20 F 0.75263(16) 0.33146(16) 0.24502(15) 0.0455(9) Uani 1 1 d .
F21 F 0.74532(16) 0.27010(17) 0.29827(14) 0.0466(10) Uani 1 1 d .
F22 F 0.50089(16) 0.10235(14) 0.28876(12) 0.0356(8) Uani 1 1 d .
F23 F 0.40539(16) 0.10851(15) 0.25373(15) 0.0457(10) Uani 1 1 d .
F24 F 0.4791(2) 0.12539(14) 0.21584(13) 0.0442(9) Uani 1 1 d .
F25 F 0.29734(15) 0.26473(16) 0.29129(14) 0.0435(9) Uani 1 1 d .
F26 F 0.33112(16) 0.34840(15) 0.28426(15) 0.0454(10) Uani 1 1 d .
F27 F 0.35250(18) 0.30556(18) 0.35103(14) 0.0507(10) Uani 1 1 d .
F28 F 0.55299(18) 0.46996(15) 0.20951(14) 0.0494(10) Uani 1 1 d .
F29 F 0.54371(18) 0.48967(14) 0.28073(15) 0.0482(10) Uani 1 1 d .
F30 F 0.63408(17) 0.49140(14) 0.26112(15) 0.0454(10) Uani 1 1 d .
F31 F 0.32734(17) 0.28882(18) 0.18402(13) 0.0485(10) Uani 1 1 d .
F32 F 0.23530(19) 0.31040(17) 0.19352(14) 0.0506(11) Uani 1 1 d .
F33 F 0.2484(2) 0.25374(16) 0.13863(15) 0.0564(11) Uani 1 1 d .
F34 F 0.2337(2) 0.54566(14) 0.10226(16) 0.0525(11) Uani 1 1 d .
F35 F 0.2152(3) 0.5057(2) 0.16430(17) 0.0857(18) Uani 1 1 d .
F36 F 0.14984(19) 0.49931(18) 0.0979(2) 0.0746(16) Uani 1 1 d .
F37 F 0.4276(2) 0.55243(18) 0.02946(17) 0.0656(13) Uani 1 1 d .
F38 F 0.4596(2) 0.54845(17) -0.03584(18) 0.0626(13) Uani 1 1 d .
F39 F 0.3658(2) 0.57626(16) -0.0339(2) 0.0702(14) Uani 1 1 d .
F40 F 0.43277(19) 0.31307(16) -0.09155(15) 0.0493(10) Uani 1 1 d .
F41 F 0.4346(2) 0.38793(17) -0.13219(15) 0.0516(11) Uani 1 1 d .
F42 F 0.34963(18) 0.3400(2) -0.13733(14) 0.0558(11) Uani 1 1 d .
F43 F 0.3004(2) 0.18263(15) -0.02916(15) 0.0538(11) Uani 1 1 d .
F44 F 0.2171(2) 0.15320(16) -0.00871(18) 0.0662(13) Uani 1 1 d .
F45 F 0.2993(2) 0.16980(16) 0.04411(14) 0.0542(11) Uani 1 1 d .
F46 F 0.0983(4) 0.2906(4) 0.0776(4) 0.183(5) Uani 1 1 d .
F47 F 0.0847(2) 0.3682(2) 0.0499(3) 0.0922(19) Uani 1 1 d .
F48 F 0.0584(3) 0.2948(4) 0.0108(3) 0.159(3) Uani 1 1 d U
F49 F 0.24355(16) 0.43051(18) -0.18056(15) 0.0537(11) Uani 1 1 d .
F50 F 0.26782(15) 0.37252(15) -0.23145(14) 0.0399(9) Uani 1 1 d .
F51 F 0.21530(17) 0.44686(17) -0.25482(16) 0.0514(11) Uani 1 1 d .
F52 F 0.15928(16) 0.20048(14) -0.22876(14) 0.0395(9) Uani 1 1 d .
F53 F 0.08891(19) 0.21948(16) -0.28966(13) 0.0469(9) Uani 1 1 d .
F54 F 0.06219(17) 0.19552(14) -0.22400(15) 0.0436(9) Uani 1 1 d .
F55 F -0.0237(2) 0.57413(15) -0.21167(16) 0.0572(12) Uani 1 1 d .
F56 F -0.11814(18) 0.55794(18) -0.2440(2) 0.0715(15) Uani 1 1 d .
F57 F -0.0463(2) 0.55217(18) -0.28378(16) 0.0673(13) Uani 1 1 d .
F58 F -0.16299(19) 0.31215(17) -0.2314(2) 0.0671(15) Uani 1 1 d .
F59 F -0.20340(15) 0.38631(16) -0.20874(16) 0.0482(10) Uani 1 1 d .
F60 F -0.1417(2) 0.3373(3) -0.15904(18) 0.106(2) Uani 1 1 d .
O1 O 0.89392(18) 0.12981(15) 0.69139(13) 0.0277(8) Uani 1 1 d .
O2 O 1.0336(2) 0.36915(18) 0.69465(14) 0.0363(10) Uani 1 1 d .
O3 O 0.93962(17) 0.32179(15) 0.54159(12) 0.0230(8) Uani 1 1 d .
O4 O 0.79688(16) 0.24478(14) 0.55227(12) 0.0222(8) Uani 1 1 d .
O5 O 0.83477(17) 0.35401(15) 0.58026(13) 0.0240(8) Uani 1 1 d .
O6 O 0.88649(16) 0.32974(15) 0.44268(13) 0.0233(8) Uani 1 1 d .
O7 O 0.88336(15) 0.22748(14) 0.49196(12) 0.0205(7) Uani 1 1 d .
O8 O 0.82649(18) 0.40857(15) 0.49126(14) 0.0286(9) Uani 1 1 d .
O9 O 0.72927(17) 0.33744(16) 0.50641(13) 0.0260(8) Uani 1 1 d .
O10 O 0.77362(15) 0.27108(14) 0.43764(12) 0.0202(7) Uani 1 1 d .
O11 O 0.56553(16) 0.29226(15) 0.36855(13) 0.0242(8) Uani 1 1 d .
O12 O 0.7263(2) 0.52218(16) 0.36003(16) 0.0361(10) Uani 1 1 d .
O13 O 0.54342(17) 0.37878(15) 0.28265(14) 0.0251(8) Uani 1 1 d .
O14 O 0.61733(16) 0.28170(15) 0.27901(13) 0.0223(8) Uani 1 1 d .
O15 O 0.44942(17) 0.31144(15) 0.29666(14) 0.0258(8) Uani 1 1 d .
O16 O 0.51546(16) 0.21707(15) 0.27362(13) 0.0247(8) Uani 1 1 d .
O17 O 0.4970(3) 0.3126(2) 0.20075(16) 0.0527(14) Uani 1 1 d .
O18 O 0.40241(16) 0.36847(15) 0.05047(13) 0.0228(8) Uani 1 1 d .
O19 O 0.36743(19) 0.55826(17) 0.20396(15) 0.0364(10) Uani 1 1 d .
O20 O 0.26236(17) 0.44903(15) 0.06694(13) 0.0243(8) Uani 1 1 d .
O21 O 0.29886(16) 0.33764(15) 0.09292(12) 0.0213(8) Uani 1 1 d .
O22 O 0.28582(17) 0.28544(15) 0.00396(13) 0.0261(8) Uani 1 1 d .
O23 O 0.19109(17) 0.35863(16) 0.02069(14) 0.0275(8) Uani 1 1 d .
O24 O 0.35050(16) 0.46564(15) 0.00620(13) 0.0221(8) Uani 1 1 d .
O25 O 0.34661(16) 0.36358(15) -0.04516(12) 0.0211(8) Uani 1 1 d .
O26 O 0.23761(15) 0.42402(15) -0.04808(13) 0.0226(8) Uani 1 1 d .
O27 O 0.03708(15) 0.40449(15) -0.13286(12) 0.0214(8) Uani 1 1 d .
O28 O 0.1915(2) 0.16988(17) -0.12169(15) 0.0400(11) Uani 1 1 d .
O29 O 0.05489(17) 0.30534(15) -0.21802(13) 0.0243(8) Uani 1 1 d .
O30 O 0.11894(15) 0.40817(15) -0.21238(13) 0.0233(8) Uani 1 1 d .
O31 O 0.00484(16) 0.46212(15) -0.22941(13) 0.0260(8) Uani 1 1 d .
O32 O -0.04847(16) 0.35823(16) -0.21168(13) 0.0257(8) Uani 1 1 d .
N1 N 1.0154(2) 0.37038(19) 0.64979(16) 0.0265(10) Uani 1 1 d .
N2 N 0.9718(2) 0.34741(18) 0.57799(15) 0.0215(9) Uani 1 1 d .
N3 N 0.71495(18) 0.26068(17) 0.42143(14) 0.0178(9) Uani 1 1 d .
N4 N 0.61733(19) 0.27053(18) 0.38949(15) 0.0204(9) Uani 1 1 d .
N5 N 0.4764(2) 0.31301(19) 0.15659(16) 0.0290(11) Uani 1 1 d .
N6 N 0.43363(19) 0.34009(18) 0.08597(15) 0.0213(9) Uani 1 1 d .
N7 N 0.18021(19) 0.43429(17) -0.06774(14) 0.0190(9) Uani 1 1 d .
N8 N 0.08483(18) 0.42473(17) -0.10528(14) 0.0177(9) Uani 1 1 d .
C1 C 0.8661(3) 0.0642(3) 0.7467(2) 0.0409(16) Uani 1 1 d .
H1A H 0.8260 0.0601 0.7266 0.061 Uiso 1 1 calc R
H1B H 0.8622 0.0587 0.7791 0.061 Uiso 1 1 calc R
H1C H 0.8944 0.0366 0.7383 0.061 Uiso 1 1 calc R
C2 C 0.8914(3) 0.1232(2) 0.7408(2) 0.0278(12) Uani 1 1 d .
H2A H 0.8641 0.1515 0.7505 0.033 Uiso 1 1 calc R
H2B H 0.9327 0.1274 0.7600 0.033 Uiso 1 1 calc R
C3 C 0.9130(2) 0.1804(2) 0.67719(19) 0.0232(11) Uani 1 1 d .
C4 C 0.9217(3) 0.1832(2) 0.6305(2) 0.0266(12) Uani 1 1 d .
H4 H 0.9138 0.1515 0.6111 0.032 Uiso 1 1 calc R
C5 C 0.9416(2) 0.2319(2) 0.61267(19) 0.0240(11) Uani 1 1 d .
H5 H 0.9473 0.2331 0.5814 0.029 Uiso 1 1 calc R
C6 C 0.9536(2) 0.2802(2) 0.64138(19) 0.0208(11) Uani 1 1 d .
C7 C 0.9440(2) 0.2774(2) 0.68768(18) 0.0230(11) Uani 1 1 d .
H7 H 0.9508 0.3094 0.7067 0.028 Uiso 1 1 calc R
C8 C 0.9245(2) 0.2277(2) 0.70607(18) 0.0246(11) Uani 1 1 d .
H8 H 0.9192 0.2261 0.7374 0.030 Uiso 1 1 calc R
C9 C 0.9783(2) 0.3315(2) 0.62319(19) 0.0225(11) Uani 1 1 d .
C10 C 0.9822(4) 0.4660(3) 0.6262(3) 0.058(2) Uani 1 1 d .
H10D H 0.9407 0.4521 0.6148 0.088 Uiso 1 1 calc R
H10E H 0.9896 0.4985 0.6081 0.088 Uiso 1 1 calc R
H10F H 0.9864 0.4763 0.6589 0.088 Uiso 1 1 calc R
C11 C 1.0301(3) 0.4194(3) 0.6209(2) 0.0371(15) Uani 1 1 d .
C12 C 1.0939(4) 0.4412(3) 0.6391(3) 0.061(2) Uani 1 1 d .
H12A H 1.0958 0.4566 0.6702 0.092 Uiso 1 1 calc R
H12B H 1.1037 0.4703 0.6183 0.092 Uiso 1 1 calc R
H12C H 1.1235 0.4110 0.6405 0.092 Uiso 1 1 calc R
C13 C 1.0737(3) 0.3628(3) 0.5589(3) 0.0452(16) Uani 1 1 d .
H13A H 1.0915 0.3388 0.5849 0.068 Uiso 1 1 calc R
H13B H 1.1041 0.3901 0.5536 0.068 Uiso 1 1 calc R
H13C H 1.0613 0.3403 0.5310 0.068 Uiso 1 1 calc R
C14 C 1.0158(3) 0.3936(2) 0.5709(2) 0.0300(13) Uani 1 1 d .
C15 C 0.9882(4) 0.4312(3) 0.5309(2) 0.0491(18) Uani 1 1 d .
H15A H 0.9787 0.4095 0.5023 0.074 Uiso 1 1 calc R
H15B H 1.0175 0.4604 0.5273 0.074 Uiso 1 1 calc R
H15C H 0.9506 0.4480 0.5374 0.074 Uiso 1 1 calc R
C16 C 0.7447(3) 0.1920(2) 0.6018(2) 0.0318(13) Uani 1 1 d .
C17 C 0.7776(2) 0.2461(2) 0.59072(19) 0.0230(11) Uani 1 1 d .
C18 C 0.7808(3) 0.2907(2) 0.6223(2) 0.0282(12) Uani 1 1 d .
H18 H 0.7637 0.2865 0.6494 0.034 Uiso 1 1 calc R
C19 C 0.8088(3) 0.3415(2) 0.61438(19) 0.0249(12) Uani 1 1 d .
C20 C 0.8094(3) 0.3889(3) 0.6502(2) 0.0355(14) Uani 1 1 d .
C21 C 0.9214(3) 0.1464(3) 0.4611(2) 0.0339(14) Uani 1 1 d .
C22 C 0.9102(2) 0.2104(2) 0.46003(19) 0.0218(11) Uani 1 1 d .
C23 C 0.9281(2) 0.2418(2) 0.4232(2) 0.0275(12) Uani 1 1 d .
H23 H 0.9490 0.2240 0.4019 0.033 Uiso 1 1 calc R
C24 C 0.9148(2) 0.2989(2) 0.41838(19) 0.0236(11) Uani 1 1 d .
C25 C 0.9362(3) 0.3307(3) 0.3777(2) 0.0406(16) Uani 1 1 d .
C26 C 0.8085(4) 0.5056(3) 0.4885(3) 0.0500(19) Uani 1 1 d .
C27 C 0.7864(3) 0.4455(2) 0.4948(2) 0.0327(14) Uani 1 1 d .
C28 C 0.7274(3) 0.4378(3) 0.5046(2) 0.0389(15) Uani 1 1 d .
H28 H 0.7028 0.4692 0.5077 0.047 Uiso 1 1 calc R
C29 C 0.7039(3) 0.3840(2) 0.5101(2) 0.0324(14) Uani 1 1 d .
C30 C 0.6377(3) 0.3796(3) 0.5219(3) 0.0466(18) Uani 1 1 d .
C31 C 0.7144(4) 0.6216(3) 0.3531(3) 0.054(2) Uani 1 1 d .
H31A H 0.7277 0.6189 0.3232 0.081 Uiso 1 1 calc R
H31B H 0.7500 0.6280 0.3777 0.081 Uiso 1 1 calc R
H31C H 0.6856 0.6524 0.3522 0.081 Uiso 1 1 calc R
C32 C 0.6829(3) 0.5675(2) 0.3626(2) 0.0393(15) Uani 1 1 d .
H32A H 0.6719 0.5686 0.3938 0.047 Uiso 1 1 calc R
H32B H 0.6451 0.5620 0.3393 0.047 Uiso 1 1 calc R
C33 C 0.7090(3) 0.4692(2) 0.3693(2) 0.0304(13) Uani 1 1 d .
C34 C 0.7553(3) 0.4279(2) 0.3695(2) 0.0281(12) Uani 1 1 d .
H34 H 0.7940 0.4379 0.3628 0.034 Uiso 1 1 calc R
C35 C 0.7431(3) 0.3723(2) 0.37965(19) 0.0245(12) Uani 1 1 d .
H35 H 0.7740 0.3451 0.3801 0.029 Uiso 1 1 calc R
C36 C 0.6848(2) 0.3565(2) 0.38920(18) 0.0223(11) Uani 1 1 d .
C37 C 0.6387(3) 0.3976(2) 0.3874(2) 0.0261(12) Uani 1 1 d .
H37 H 0.5994 0.3875 0.3928 0.031 Uiso 1 1 calc R
C38 C 0.6506(3) 0.4534(2) 0.3779(2) 0.0292(13) Uani 1 1 d .
H38 H 0.6195 0.4804 0.3772 0.035 Uiso 1 1 calc R
C39 C 0.6729(2) 0.2982(2) 0.39975(18) 0.0197(11) Uani 1 1 d .
C40 C 0.7105(3) 0.1761(2) 0.3735(2) 0.0265(12) Uani 1 1 d .
H40A H 0.6914 0.1973 0.3461 0.040 Uiso 1 1 calc R
H40B H 0.6973 0.1375 0.3699 0.040 Uiso 1 1 calc R
H40C H 0.7551 0.1780 0.3768 0.040 Uiso 1 1 calc R
C41 C 0.6912(2) 0.2009(2) 0.41734(19) 0.0204(11) Uani 1 1 d .
C42 C 0.7192(3) 0.1674(2) 0.4609(2) 0.0285(12) Uani 1 1 d .
H42A H 0.7638 0.1670 0.4643 0.043 Uiso 1 1 calc R
H42B H 0.7037 0.1293 0.4577 0.043 Uiso 1 1 calc R
H42C H 0.7078 0.1845 0.4884 0.043 Uiso 1 1 calc R
C43 C 0.5965(3) 0.2191(2) 0.4578(2) 0.0300(13) Uani 1 1 d .
H43A H 0.6237 0.2440 0.4786 0.045 Uiso 1 1 calc R
H43B H 0.5959 0.1828 0.4726 0.045 Uiso 1 1 calc R
H43C H 0.5551 0.2345 0.4516 0.045 Uiso 1 1 calc R
C44 C 0.6202(2) 0.2127(2) 0.41112(19) 0.0220(11) Uani 1 1 d .
C45 C 0.5787(3) 0.1722(2) 0.3784(2) 0.0283(12) Uani 1 1 d .
H45A H 0.5361 0.1845 0.3743 0.042 Uiso 1 1 calc R
H45B H 0.5824 0.1350 0.3919 0.042 Uiso 1 1 calc R
H45C H 0.5914 0.1714 0.3482 0.042 Uiso 1 1 calc R
C46 C 0.7150(3) 0.2933(2) 0.2588(2) 0.0308(13) Uani 1 1 d .
C47 C 0.6529(2) 0.3184(2) 0.26559(19) 0.0242(12) Uani 1 1 d .
C48 C 0.6422(3) 0.3753(2) 0.2584(2) 0.0294(13) Uani 1 1 d .
H48 H 0.6721 0.3972 0.2477 0.035 Uiso 1 1 calc R
C49 C 0.5876(3) 0.4012(2) 0.26686(19) 0.0253(12) Uani 1 1 d .
C50 C 0.5799(3) 0.4637(2) 0.2550(2) 0.0345(14) Uani 1 1 d .
C51 C 0.4618(3) 0.1322(2) 0.2576(2) 0.0286(12) Uani 1 1 d .
C52 C 0.4626(2) 0.1943(2) 0.27105(19) 0.0249(12) Uani 1 1 d .
C53 C 0.4081(2) 0.2189(2) 0.27919(19) 0.0241(11) Uani 1 1 d .
H53 H 0.3720 0.1973 0.2758 0.029 Uiso 1 1 calc R
C54 C 0.4063(2) 0.2753(2) 0.29231(18) 0.0224(11) Uani 1 1 d .
C55 C 0.3461(3) 0.2986(3) 0.3049(2) 0.0319(13) Uani 1 1 d .
C56 C 0.3551(3) 0.6260(3) 0.2618(3) 0.0437(17) Uani 1 1 d .
H56A H 0.3166 0.6381 0.2425 0.066 Uiso 1 1 calc R
H56B H 0.3891 0.6475 0.2539 0.066 Uiso 1 1 calc R
H56C H 0.3533 0.6317 0.2946 0.066 Uiso 1 1 calc R
C57 C 0.3650(3) 0.5652(3) 0.2533(2) 0.0420(16) Uani 1 1 d .
H57A H 0.4037 0.5525 0.2727 0.050 Uiso 1 1 calc R
H57B H 0.3310 0.5431 0.2613 0.050 Uiso 1 1 calc R
C58 C 0.3849(3) 0.5071(2) 0.1892(2) 0.0313(13) Uani 1 1 d .
C59 C 0.3930(3) 0.4581(2) 0.2162(2) 0.0319(13) Uani 1 1 d .
H59 H 0.3858 0.4586 0.2470 0.038 Uiso 1 1 calc R
C60 C 0.4118(3) 0.4085(2) 0.1975(2) 0.0301(13) Uani 1 1 d .
H60 H 0.4180 0.3762 0.2162 0.036 Uiso 1 1 calc R
C61 C 0.4213(2) 0.4069(2) 0.15121(19) 0.0246(12) Uani 1 1 d .
C62 C 0.4128(3) 0.4564(2) 0.1238(2) 0.0287(12) Uani 1 1 d .
H62 H 0.4199 0.4561 0.0929 0.034 Uiso 1 1 calc R
C63 C 0.3942(3) 0.5053(2) 0.1428(2) 0.0349(14) Uani 1 1 d .
H63 H 0.3877 0.5377 0.1243 0.042 Uiso 1 1 calc R
C64 C 0.4423(2) 0.3547(2) 0.13135(19) 0.0236(11) Uani 1 1 d .
C65 C 0.5450(3) 0.2343(3) 0.1429(2) 0.0389(15) Uani 1 1 d .
H65A H 0.5777 0.2617 0.1441 0.058 Uiso 1 1 calc R
H65B H 0.5505 0.2048 0.1213 0.058 Uiso 1 1 calc R
H65C H 0.5465 0.2187 0.1739 0.058 Uiso 1 1 calc R
C66 C 0.4289(3) 0.2227(3) 0.1316(2) 0.0381(15) Uani 1 1 d .
H66A H 0.4314 0.2134 0.1644 0.057 Uiso 1 1 calc R
H66B H 0.4319 0.1888 0.1139 0.057 Uiso 1 1 calc R
H66C H 0.3897 0.2409 0.1199 0.057 Uiso 1 1 calc R
C67 C 0.4825(3) 0.2626(2) 0.1264(2) 0.0294(12) Uani 1 1 d .
C68 C 0.5329(3) 0.3163(3) 0.0652(2) 0.0367(14) Uani 1 1 d .
H68A H 0.5227 0.3392 0.0372 0.055 Uiso 1 1 calc R
H68B H 0.5604 0.2864 0.0597 0.055 Uiso 1 1 calc R
H68C H 0.5531 0.3392 0.0911 0.055 Uiso 1 1 calc R
C69 C 0.4731(2) 0.2911(2) 0.0770(2) 0.0248(12) Uani 1 1 d .
C70 C 0.4394(3) 0.2557(3) 0.0361(2) 0.0346(14) Uani 1 1 d .
H70A H 0.3983 0.2468 0.0412 0.052 Uiso 1 1 calc R
H70B H 0.4622 0.2214 0.0340 0.052 Uiso 1 1 calc R
H70C H 0.4365 0.2766 0.0071 0.052 Uiso 1 1 calc R
C71 C 0.2695(3) 0.3001(3) 0.1611(2) 0.0310(13) Uani 1 1 d .
C72 C 0.2705(2) 0.3489(2) 0.12621(19) 0.0242(11) Uani 1 1 d .
C73 C 0.2417(3) 0.3992(2) 0.1345(2) 0.0293(12) Uani 1 1 d .
H73 H 0.2222 0.4020 0.1605 0.035 Uiso 1 1 calc R
C74 C 0.2412(2) 0.4459(2) 0.10453(19) 0.0253(12) Uani 1 1 d .
C75 C 0.2098(3) 0.5001(3) 0.1179(2) 0.0408(16) Uani 1 1 d .
C76 C 0.2647(3) 0.1885(3) 0.0034(2) 0.0416(17) Uani 1 1 d .
C77 C 0.2448(3) 0.2494(2) 0.00850(19) 0.0283(13) Uani 1 1 d .
C78 C 0.1868(3) 0.2591(3) 0.0195(2) 0.0363(15) Uani 1 1 d .
H78 H 0.1617 0.2284 0.0233 0.044 Uiso 1 1 calc R
C79 C 0.1647(3) 0.3128(2) 0.0250(2) 0.0311(13) Uani 1 1 d .
C80 C 0.1009(3) 0.3175(3) 0.0392(3) 0.052(2) Uani 1 1 d .
C81 C 0.4097(3) 0.5392(3) -0.0156(3) 0.0414(16) Uani 1 1 d .
C82 C 0.3847(2) 0.4789(2) -0.0221(2) 0.0261(12) Uani 1 1 d .
C83 C 0.4016(3) 0.4463(2) -0.0584(2) 0.0314(13) Uani 1 1 d .
H83 H 0.4277 0.4618 -0.0772 0.038 Uiso 1 1 calc R
C84 C 0.3803(2) 0.3918(2) -0.06679(19) 0.0247(12) Uani 1 1 d .
C85 C 0.4002(3) 0.3588(3) -0.1074(2) 0.0340(14) Uani 1 1 d .
C86 C 0.1796(5) 0.0715(3) -0.1292(3) 0.069(3) Uani 1 1 d .
H86A H 0.1926 0.0719 -0.1593 0.103 Uiso 1 1 calc R
H86B H 0.1513 0.0407 -0.1282 0.103 Uiso 1 1 calc R
H86C H 0.2155 0.0669 -0.1045 0.103 Uiso 1 1 calc R
C87 C 0.1475(4) 0.1265(3) -0.1223(3) 0.0466(18) Uani 1 1 d .
H87A H 0.1122 0.1324 -0.1479 0.056 Uiso 1 1 calc R
H87B H 0.1324 0.1258 -0.0926 0.056 Uiso 1 1 calc R
C88 C 0.1752(3) 0.2239(2) -0.11489(19) 0.0296(13) Uani 1 1 d .
C89 C 0.2224(3) 0.2643(2) -0.1125(2) 0.0287(12) Uani 1 1 d .
H89 H 0.2622 0.2530 -0.1161 0.034 Uiso 1 1 calc R
C90 C 0.2113(2) 0.3197(2) -0.10511(18) 0.0214(11) Uani 1 1 d .
H90 H 0.2433 0.3460 -0.1036 0.026 Uiso 1 1 calc R
C91 C 0.1513(2) 0.3375(2) -0.09970(18) 0.0203(11) Uani 1 1 d .
C92 C 0.1039(3) 0.2977(2) -0.1025(2) 0.0261(12) Uani 1 1 d .
H92 H 0.0640 0.3091 -0.0995 0.031 Uiso 1 1 calc R
C93 C 0.1157(3) 0.2413(2) -0.1096(2) 0.0317(13) Uani 1 1 d .
H93 H 0.0839 0.2148 -0.1108 0.038 Uiso 1 1 calc R
C94 C 0.1395(2) 0.3968(2) -0.09086(18) 0.0202(11) Uani 1 1 d .
C95 C 0.1570(2) 0.4939(2) -0.07303(19) 0.0215(11) Uani 1 1 d .
C96 C 0.1802(2) 0.5178(2) -0.1158(2) 0.0258(12) Uani 1 1 d .
H96A H 0.2250 0.5164 -0.1102 0.039 Uiso 1 1 calc R
H96B H 0.1667 0.5563 -0.1207 0.039 Uiso 1 1 calc R
H96C H 0.1637 0.4959 -0.1433 0.039 Uiso 1 1 calc R
C97 C 0.1820(3) 0.5279(2) -0.0291(2) 0.0322(13) Uani 1 1 d .
H97A H 0.1722 0.5091 -0.0019 0.048 Uiso 1 1 calc R
H97B H 0.1632 0.5647 -0.0319 0.048 Uiso 1 1 calc R
H97C H 0.2264 0.5316 -0.0257 0.048 Uiso 1 1 calc R
C98 C 0.0592(3) 0.4750(3) -0.0374(2) 0.0364(14) Uani 1 1 d .
H98A H 0.0180 0.4592 -0.0452 0.055 Uiso 1 1 calc R
H98B H 0.0574 0.5110 -0.0225 0.055 Uiso 1 1 calc R
H98C H 0.0856 0.4500 -0.0162 0.055 Uiso 1 1 calc R
C99 C 0.0860(2) 0.4824(2) -0.08306(19) 0.0220(11) Uani 1 1 d .
C100 C 0.0461(3) 0.5231(2) -0.1164(2) 0.0341(14) Uani 1 1 d .
H10A H 0.0614 0.5252 -0.1455 0.051 Uiso 1 1 calc R
H10B H 0.0479 0.5598 -0.1021 0.051 Uiso 1 1 calc R
H10C H 0.0037 0.5100 -0.1227 0.051 Uiso 1 1 calc R
C101 C 0.2225(3) 0.4066(3) -0.2224(2) 0.0328(13) Uani 1 1 d .
C102 C 0.1612(2) 0.3757(2) -0.22190(19) 0.0243(12) Uani 1 1 d .
C103 C 0.1582(3) 0.3188(2) -0.2315(2) 0.0279(12) Uani 1 1 d .
H103 H 0.1926 0.3008 -0.2396 0.033 Uiso 1 1 calc R
C104 C 0.1047(2) 0.2876(2) -0.22922(18) 0.0222(11) Uani 1 1 d .
C105 C 0.1042(3) 0.2249(3) -0.2428(2) 0.0324(13) Uani 1 1 d .
C106 C -0.1519(3) 0.3565(3) -0.2023(2) 0.0430(16) Uani 1 1 d .
C107 C -0.0952(2) 0.3896(2) -0.21154(19) 0.0247(12) Uani 1 1 d .
C108 C -0.0999(2) 0.4473(2) -0.2194(2) 0.0282(13) Uani 1 1 d .
H108 H -0.1373 0.4655 -0.2182 0.034 Uiso 1 1 calc R
C109 C -0.0497(2) 0.4786(2) -0.22911(19) 0.0248(12) Uani 1 1 d .
C110 C -0.0602(3) 0.5415(2) -0.2415(2) 0.0325(13) Uani 1 1 d .

loop_
_atom_site_aniso_label
_atom_site_aniso_U_11
_atom_site_aniso_U_22
_atom_site_aniso_U_33
_atom_site_aniso_U_23
_atom_site_aniso_U_13
_atom_site_aniso_U_12
Dy1 0.02014(14) 0.01672(13) 0.01466(13) -0.00039(9) 0.00251(10) -0.00132(9)
Dy2 0.01842(14) 0.01687(13) 0.01555(14) 0.00059(9) 0.00068(10) -0.00009(8)
Cu1 0.0169(3) 0.0204(3) 0.0242(3) 0.0005(3) 0.0017(3) -0.0013(2)
Cu2 0.0156(3) 0.0230(3) 0.0235(3) -0.0024(3) 0.0025(3) 0.0011(2)
F1 0.145(5) 0.052(3) 0.032(2) 0.0047(19) 0.031(3) -0.043(3)
F2 0.031(2) 0.049(3) 0.134(5) 0.022(3) 0.015(2) -0.0112(18)
F3 0.066(3) 0.0246(18) 0.059(3) 0.0027(17) 0.024(2) -0.0011(17)
F4 0.126(4) 0.059(3) 0.051(3) -0.026(2) 0.061(3) -0.028(3)
F5 0.065(3) 0.083(3) 0.057(3) -0.045(3) 0.005(2) -0.015(2)
F6 0.126(4) 0.037(2) 0.051(3) -0.014(2) 0.007(3) 0.027(3)
F7 0.067(4) 0.354(13) 0.101(5) 0.119(7) 0.063(4) 0.077(6)
F8 0.060(3) 0.071(4) 0.277(10) -0.065(5) 0.070(5) 0.007(3)
F9 0.043(3) 0.110(4) 0.106(4) -0.033(4) 0.025(3) -0.017(3)
F10 0.096(4) 0.021(2) 0.145(5) 0.013(3) 0.000(4) 0.016(2)
F11 0.118(4) 0.032(2) 0.061(3) 0.009(2) 0.023(3) -0.021(2)
F12 0.103(4) 0.037(2) 0.057(3) -0.011(2) -0.008(3) -0.019(2)
F13 0.093(4) 0.079(3) 0.082(4) 0.010(3) 0.047(3) -0.041(3)
F14 0.076(3) 0.103(4) 0.056(3) 0.054(3) 0.042(2) 0.054(3)
F15 0.072(3) 0.076(3) 0.041(2) 0.017(2) 0.041(2) 0.023(2)
F16 0.063(3) 0.029(2) 0.072(3) -0.0183(19) 0.003(2) -0.0089(18)
F17 0.090(3) 0.044(2) 0.073(3) 0.011(2) 0.059(3) 0.031(2)
F18 0.044(2) 0.0330(19) 0.046(2) 0.0139(17) 0.0116(17) 0.0106(15)
F19 0.041(2) 0.049(2) 0.060(3) -0.021(2) 0.0251(19) -0.0054(17)
F20 0.0332(19) 0.045(2) 0.065(3) 0.0079(19) 0.0246(18) -0.0065(16)
F21 0.0322(19) 0.063(3) 0.047(2) 0.018(2) 0.0130(17) 0.0205(18)
F22 0.0403(19) 0.0268(17) 0.037(2) 0.0044(15) -0.0006(16) 0.0015(15)
F23 0.0302(19) 0.0312(19) 0.073(3) -0.0068(18) 0.0033(18) -0.0125(15)
F24 0.073(3) 0.0299(19) 0.031(2) -0.0038(15) 0.0138(19) -0.0034(17)
F25 0.0215(17) 0.051(2) 0.060(3) 0.0064(19) 0.0106(16) -0.0028(15)
F26 0.0297(18) 0.038(2) 0.072(3) 0.0153(19) 0.0186(18) 0.0142(15)
F27 0.045(2) 0.070(3) 0.042(2) -0.006(2) 0.0226(19) 0.0017(19)
F28 0.057(2) 0.035(2) 0.047(2) 0.0159(17) -0.0131(19) -0.0031(17)
F29 0.052(2) 0.0239(18) 0.069(3) 0.0006(18) 0.011(2) 0.0067(16)
F30 0.042(2) 0.0211(17) 0.069(3) 0.0078(17) -0.0027(18) -0.0090(15)
F31 0.046(2) 0.063(3) 0.037(2) 0.0257(19) 0.0082(17) 0.0187(19)
F32 0.060(3) 0.058(3) 0.043(2) 0.0217(19) 0.033(2) 0.0175(19)
F33 0.089(3) 0.032(2) 0.048(2) 0.0115(18) 0.012(2) -0.014(2)
F34 0.066(3) 0.0217(18) 0.075(3) -0.0068(19) 0.027(2) 0.0000(17)
F35 0.157(5) 0.061(3) 0.052(3) -0.004(2) 0.052(3) 0.045(3)
F36 0.039(2) 0.042(2) 0.146(5) -0.003(3) 0.025(3) 0.0160(19)
F37 0.087(3) 0.049(2) 0.062(3) -0.019(2) 0.017(2) -0.038(2)
F38 0.064(3) 0.041(2) 0.095(4) -0.003(2) 0.045(3) -0.022(2)
F39 0.064(3) 0.026(2) 0.120(4) 0.018(2) 0.015(3) 0.0066(19)
F40 0.054(2) 0.047(2) 0.052(3) 0.0040(18) 0.022(2) 0.0238(18)
F41 0.063(3) 0.053(2) 0.051(3) 0.0030(19) 0.041(2) -0.0017(19)
F42 0.039(2) 0.092(3) 0.037(2) -0.030(2) 0.0095(17) 0.000(2)
F43 0.086(3) 0.0271(19) 0.047(3) -0.0069(17) 0.009(2) 0.0127(19)
F44 0.068(3) 0.026(2) 0.094(4) -0.003(2) -0.009(3) -0.0140(19)
F45 0.079(3) 0.032(2) 0.044(2) 0.0102(18) -0.009(2) 0.0079(19)
F46 0.150(7) 0.153(7) 0.296(13) 0.149(8) 0.172(8) 0.083(6)
F47 0.059(3) 0.073(4) 0.160(6) -0.011(4) 0.059(4) -0.010(3)
F48 0.045(3) 0.252(8) 0.181(7) -0.117(6) 0.022(4) -0.014(4)
F49 0.0283(19) 0.071(3) 0.062(3) -0.035(2) 0.0088(18) -0.0159(18)
F50 0.0194(16) 0.048(2) 0.054(2) -0.0062(18) 0.0111(16) 0.0062(15)
F51 0.035(2) 0.048(2) 0.076(3) 0.024(2) 0.020(2) 0.0029(17)
F52 0.0347(19) 0.0294(18) 0.052(2) -0.0035(16) 0.0009(17) 0.0121(15)
F53 0.065(3) 0.041(2) 0.031(2) -0.0106(17) 0.0001(18) 0.0077(18)
F54 0.046(2) 0.0267(18) 0.060(3) -0.0029(17) 0.0127(19) -0.0029(16)
F55 0.065(3) 0.029(2) 0.065(3) 0.0011(19) -0.021(2) 0.0016(18)
F56 0.036(2) 0.044(2) 0.131(5) 0.013(3) 0.007(2) 0.0182(18)
F57 0.104(4) 0.050(3) 0.051(3) 0.017(2) 0.021(3) 0.028(2)
F58 0.045(2) 0.040(2) 0.125(5) -0.024(3) 0.037(3) -0.0180(18)
F59 0.0187(17) 0.058(2) 0.071(3) -0.017(2) 0.0151(17) 0.0003(16)
F60 0.044(3) 0.215(7) 0.057(3) 0.069(4) 0.009(2) -0.026(3)
O1 0.039(2) 0.0234(19) 0.021(2) 0.0007(16) 0.0057(17) -0.0024(16)
O2 0.046(3) 0.038(2) 0.020(2) -0.0005(18) -0.0067(18) -0.0151(19)
O3 0.0257(19) 0.0260(19) 0.0153(18) -0.0022(15) -0.0013(15) -0.0043(15)
O4 0.0267(19) 0.0213(18) 0.0190(19) -0.0028(15) 0.0051(15) -0.0010(15)
O5 0.030(2) 0.0224(19) 0.0209(19) -0.0017(15) 0.0067(16) 0.0005(15)
O6 0.0244(19) 0.0267(19) 0.0192(19) 0.0025(16) 0.0045(15) -0.0038(15)
O7 0.0195(17) 0.0230(18) 0.0186(18) -0.0008(15) 0.0028(15) 0.0014(14)
O8 0.039(2) 0.0205(19) 0.027(2) -0.0001(16) 0.0069(17) -0.0001(17)
O9 0.0243(19) 0.027(2) 0.027(2) 0.0004(16) 0.0028(16) 0.0049(16)
O10 0.0170(17) 0.0233(18) 0.0187(18) 0.0007(15) -0.0007(14) -0.0013(14)
O11 0.0204(18) 0.0278(19) 0.023(2) -0.0016(16) -0.0001(15) 0.0029(15)
O12 0.047(2) 0.0163(19) 0.044(3) 0.0046(18) 0.007(2) -0.0009(17)
O13 0.0241(19) 0.0213(19) 0.028(2) 0.0005(15) -0.0001(16) -0.0010(15)
O14 0.0192(18) 0.0218(18) 0.026(2) 0.0042(15) 0.0047(15) -0.0005(14)
O15 0.0221(19) 0.027(2) 0.028(2) 0.0029(16) 0.0043(16) 0.0025(15)
O16 0.0223(19) 0.0218(19) 0.029(2) 0.0006(16) 0.0022(16) -0.0023(15)
O17 0.078(4) 0.049(3) 0.021(2) 0.003(2) -0.016(2) 0.024(2)
O18 0.0203(18) 0.0280(19) 0.0182(19) 0.0064(15) -0.0013(15) 0.0013(15)
O19 0.042(2) 0.029(2) 0.038(2) -0.0081(19) 0.0051(19) -0.0019(18)
O20 0.0280(19) 0.0222(19) 0.023(2) -0.0012(15) 0.0047(16) 0.0001(15)
O21 0.0234(18) 0.0243(19) 0.0161(18) 0.0017(15) 0.0035(15) 0.0023(15)
O22 0.031(2) 0.0196(19) 0.027(2) 0.0020(16) 0.0021(16) -0.0024(16)
O23 0.0246(19) 0.030(2) 0.026(2) 0.0040(17) 0.0008(16) -0.0051(16)
O24 0.0222(18) 0.0210(18) 0.0220(19) 0.0017(15) 0.0015(15) -0.0001(14)
O25 0.0206(18) 0.0241(18) 0.0183(18) -0.0012(15) 0.0028(15) 0.0014(15)
O26 0.0194(18) 0.0220(18) 0.0236(19) 0.0026(15) -0.0032(15) 0.0003(14)
O27 0.0184(17) 0.0264(19) 0.0185(18) -0.0029(15) 0.0013(14) -0.0031(14)
O28 0.060(3) 0.021(2) 0.034(2) -0.0060(18) -0.003(2) 0.0070(19)
O29 0.024(2) 0.0252(19) 0.023(2) 0.0023(15) 0.0032(16) 0.0022(15)
O30 0.0157(17) 0.029(2) 0.025(2) -0.0055(16) 0.0035(15) 0.0030(15)
O31 0.0216(19) 0.027(2) 0.030(2) 0.0009(16) 0.0046(16) 0.0035(15)
O32 0.0176(18) 0.029(2) 0.029(2) -0.0032(17) 0.0005(15) -0.0020(15)
N1 0.033(3) 0.024(2) 0.021(2) -0.0014(19) -0.002(2) -0.0059(19)
N2 0.024(2) 0.024(2) 0.016(2) -0.0030(18) 0.0002(18) -0.0022(18)
N3 0.018(2) 0.019(2) 0.015(2) -0.0008(17) -0.0017(17) -0.0011(16)
N4 0.017(2) 0.021(2) 0.021(2) 0.0032(18) -0.0014(17) 0.0040(17)
N5 0.037(3) 0.030(3) 0.016(2) 0.0039(19) -0.004(2) 0.007(2)
N6 0.018(2) 0.024(2) 0.020(2) 0.0048(18) -0.0009(17) 0.0005(17)
N7 0.020(2) 0.020(2) 0.016(2) 0.0008(17) -0.0011(17) 0.0019(17)
N8 0.020(2) 0.018(2) 0.014(2) -0.0023(17) 0.0007(17) -0.0017(17)
C1 0.066(4) 0.032(3) 0.030(3) 0.000(3) 0.023(3) -0.009(3)
C2 0.028(3) 0.030(3) 0.027(3) -0.001(2) 0.009(2) 0.001(2)
C3 0.025(3) 0.019(3) 0.025(3) 0.001(2) 0.002(2) 0.002(2)
C4 0.035(3) 0.020(3) 0.022(3) -0.006(2) -0.001(2) -0.001(2)
C5 0.030(3) 0.025(3) 0.016(3) -0.002(2) 0.001(2) 0.003(2)
C6 0.017(2) 0.019(3) 0.025(3) 0.000(2) 0.001(2) -0.0008(19)
C7 0.031(3) 0.019(3) 0.018(3) -0.005(2) 0.001(2) -0.003(2)
C8 0.029(3) 0.030(3) 0.013(3) -0.002(2) 0.001(2) 0.001(2)
C9 0.024(3) 0.020(3) 0.021(3) -0.002(2) -0.001(2) -0.002(2)
C10 0.090(6) 0.032(4) 0.056(5) -0.002(3) 0.024(4) 0.006(4)
C11 0.053(4) 0.031(3) 0.025(3) 0.003(3) 0.002(3) -0.022(3)
C12 0.072(5) 0.061(5) 0.046(4) -0.001(4) -0.001(4) -0.040(4)
C13 0.043(4) 0.047(4) 0.048(4) -0.003(3) 0.016(3) -0.011(3)
C14 0.034(3) 0.027(3) 0.028(3) 0.001(2) 0.003(2) -0.012(2)
C15 0.065(5) 0.039(4) 0.040(4) 0.008(3) 0.002(3) -0.013(3)
C16 0.041(3) 0.031(3) 0.026(3) 0.001(2) 0.012(3) -0.005(3)
C17 0.023(3) 0.026(3) 0.020(3) 0.002(2) 0.003(2) 0.001(2)
C18 0.033(3) 0.032(3) 0.022(3) -0.002(2) 0.012(2) 0.001(2)
C19 0.029(3) 0.024(3) 0.021(3) 0.001(2) 0.005(2) 0.002(2)
C20 0.049(4) 0.033(3) 0.027(3) -0.003(3) 0.013(3) -0.001(3)
C21 0.035(3) 0.031(3) 0.039(4) -0.003(3) 0.017(3) 0.006(3)
C22 0.015(2) 0.027(3) 0.022(3) -0.004(2) 0.000(2) -0.001(2)
C23 0.026(3) 0.033(3) 0.025(3) -0.004(2) 0.009(2) 0.004(2)
C24 0.019(3) 0.036(3) 0.016(3) 0.005(2) 0.003(2) 0.001(2)
C25 0.043(4) 0.048(4) 0.037(4) 0.012(3) 0.023(3) 0.011(3)
C26 0.071(5) 0.022(3) 0.051(5) -0.005(3) -0.001(4) -0.002(3)
C27 0.051(4) 0.023(3) 0.022(3) 0.001(2) 0.000(3) 0.003(3)
C28 0.039(4) 0.030(3) 0.045(4) -0.009(3) 0.001(3) 0.015(3)
C29 0.033(3) 0.035(3) 0.027(3) -0.010(3) 0.001(3) 0.014(3)
C30 0.035(4) 0.051(4) 0.056(5) -0.014(4) 0.012(3) 0.008(3)
C31 0.092(6) 0.019(3) 0.054(5) 0.001(3) 0.024(4) 0.001(3)
C32 0.056(4) 0.019(3) 0.042(4) 0.001(3) 0.007(3) 0.001(3)
C33 0.040(3) 0.024(3) 0.024(3) 0.002(2) 0.000(2) -0.004(2)
C34 0.034(3) 0.025(3) 0.026(3) 0.006(2) 0.005(2) 0.001(2)
C35 0.030(3) 0.023(3) 0.020(3) -0.001(2) 0.002(2) -0.001(2)
C36 0.025(3) 0.022(3) 0.018(3) 0.002(2) -0.001(2) -0.001(2)
C37 0.025(3) 0.025(3) 0.027(3) 0.000(2) 0.001(2) 0.003(2)
C38 0.034(3) 0.021(3) 0.031(3) 0.002(2) 0.000(2) 0.008(2)
C39 0.020(3) 0.021(3) 0.017(3) 0.001(2) 0.001(2) 0.001(2)
C40 0.027(3) 0.022(3) 0.031(3) 0.000(2) 0.008(2) -0.002(2)
C41 0.020(3) 0.017(2) 0.023(3) 0.002(2) 0.001(2) -0.003(2)
C42 0.025(3) 0.026(3) 0.031(3) 0.007(2) -0.002(2) -0.004(2)
C43 0.030(3) 0.033(3) 0.029(3) 0.001(3) 0.009(2) 0.003(2)
C44 0.022(3) 0.020(3) 0.023(3) 0.001(2) 0.003(2) -0.003(2)
C45 0.023(3) 0.024(3) 0.035(3) -0.001(2) -0.003(2) -0.006(2)
C46 0.028(3) 0.029(3) 0.039(4) 0.004(3) 0.015(3) -0.008(2)
C47 0.023(3) 0.028(3) 0.021(3) 0.004(2) 0.002(2) -0.003(2)
C48 0.026(3) 0.029(3) 0.033(3) 0.007(2) 0.007(2) -0.006(2)
C49 0.031(3) 0.022(3) 0.020(3) 0.002(2) -0.003(2) -0.002(2)
C50 0.032(3) 0.022(3) 0.047(4) 0.006(3) -0.001(3) -0.002(2)
C51 0.026(3) 0.027(3) 0.032(3) 0.000(2) 0.002(2) -0.007(2)
C52 0.024(3) 0.026(3) 0.022(3) 0.004(2) -0.002(2) -0.006(2)
C53 0.021(3) 0.026(3) 0.024(3) 0.006(2) 0.000(2) -0.004(2)
C54 0.020(3) 0.030(3) 0.016(3) 0.007(2) 0.000(2) 0.000(2)
C55 0.027(3) 0.033(3) 0.036(4) 0.006(3) 0.009(3) 0.002(2)
C56 0.041(4) 0.038(4) 0.052(4) -0.018(3) 0.006(3) -0.003(3)
C57 0.041(4) 0.040(4) 0.046(4) -0.014(3) 0.010(3) -0.007(3)
C58 0.030(3) 0.031(3) 0.030(3) -0.007(3) -0.002(2) -0.004(2)
C59 0.033(3) 0.034(3) 0.027(3) -0.002(3) 0.003(2) -0.001(2)
C60 0.034(3) 0.028(3) 0.026(3) 0.001(2) 0.002(2) -0.002(2)
C61 0.025(3) 0.025(3) 0.021(3) -0.001(2) -0.003(2) 0.000(2)
C62 0.033(3) 0.026(3) 0.025(3) 0.003(2) -0.002(2) -0.005(2)
C63 0.042(3) 0.024(3) 0.035(3) -0.003(3) -0.005(3) -0.003(2)
C64 0.022(3) 0.024(3) 0.024(3) 0.005(2) 0.001(2) -0.002(2)
C65 0.038(3) 0.042(4) 0.033(3) 0.011(3) 0.000(3) 0.016(3)
C66 0.049(4) 0.031(3) 0.035(4) 0.010(3) 0.010(3) -0.002(3)
C67 0.032(3) 0.030(3) 0.025(3) 0.001(2) 0.002(2) 0.006(2)
C68 0.033(3) 0.038(3) 0.042(4) 0.006(3) 0.014(3) 0.000(3)
C69 0.023(3) 0.025(3) 0.026(3) 0.004(2) 0.003(2) 0.002(2)
C70 0.040(3) 0.031(3) 0.030(3) -0.001(3) 0.001(3) 0.008(3)
C71 0.038(3) 0.034(3) 0.024(3) 0.004(3) 0.013(3) 0.003(3)
C72 0.022(3) 0.027(3) 0.022(3) 0.003(2) -0.001(2) -0.002(2)
C73 0.033(3) 0.036(3) 0.021(3) 0.002(2) 0.010(2) 0.006(2)
C74 0.028(3) 0.023(3) 0.024(3) -0.003(2) 0.002(2) -0.001(2)
C75 0.051(4) 0.032(3) 0.044(4) -0.001(3) 0.022(3) 0.009(3)
C76 0.051(4) 0.027(3) 0.039(4) 0.010(3) -0.010(3) -0.005(3)
C77 0.036(3) 0.029(3) 0.016(3) 0.001(2) -0.006(2) -0.006(2)
C78 0.029(3) 0.036(3) 0.039(4) 0.013(3) -0.005(3) -0.015(3)
C79 0.024(3) 0.036(3) 0.030(3) 0.009(3) -0.004(2) -0.006(2)
C80 0.022(3) 0.045(4) 0.089(6) 0.017(4) 0.007(4) -0.013(3)
C81 0.042(4) 0.035(4) 0.051(4) 0.004(3) 0.018(3) -0.006(3)
C82 0.022(3) 0.025(3) 0.029(3) 0.008(2) 0.001(2) -0.003(2)
C83 0.032(3) 0.027(3) 0.039(3) 0.005(3) 0.016(3) -0.003(2)
C84 0.022(3) 0.029(3) 0.022(3) 0.004(2) 0.003(2) 0.004(2)
C85 0.033(3) 0.042(4) 0.029(3) -0.003(3) 0.011(3) 0.005(3)
C86 0.110(7) 0.022(3) 0.063(5) -0.010(3) -0.012(5) 0.010(4)
C87 0.062(5) 0.027(3) 0.043(4) -0.001(3) -0.009(3) 0.000(3)
C88 0.048(4) 0.019(3) 0.018(3) -0.001(2) -0.003(2) 0.006(2)
C89 0.032(3) 0.031(3) 0.023(3) -0.004(2) 0.005(2) 0.006(2)
C90 0.020(3) 0.024(3) 0.019(3) 0.001(2) 0.001(2) -0.002(2)
C91 0.021(3) 0.021(3) 0.017(3) 0.000(2) 0.001(2) 0.003(2)
C92 0.026(3) 0.023(3) 0.028(3) 0.002(2) 0.002(2) 0.000(2)
C93 0.034(3) 0.023(3) 0.033(3) 0.003(2) -0.008(3) -0.006(2)
C94 0.024(3) 0.021(3) 0.015(3) 0.001(2) 0.002(2) -0.002(2)
C95 0.022(3) 0.019(3) 0.022(3) 0.000(2) 0.000(2) 0.000(2)
C96 0.027(3) 0.022(3) 0.029(3) 0.004(2) 0.007(2) 0.001(2)
C97 0.037(3) 0.027(3) 0.029(3) -0.008(2) -0.003(3) -0.002(2)
C98 0.043(3) 0.029(3) 0.044(4) -0.012(3) 0.023(3) -0.008(3)
C99 0.022(3) 0.019(3) 0.025(3) -0.002(2) 0.002(2) 0.003(2)
C100 0.028(3) 0.028(3) 0.043(4) 0.004(3) -0.002(3) 0.007(2)
C101 0.021(3) 0.037(3) 0.040(4) -0.006(3) 0.006(2) 0.002(2)
C102 0.020(3) 0.036(3) 0.017(3) 0.002(2) 0.002(2) 0.001(2)
C103 0.023(3) 0.031(3) 0.030(3) -0.003(2) 0.004(2) 0.010(2)
C104 0.024(3) 0.025(3) 0.016(3) 0.003(2) 0.000(2) 0.005(2)
C105 0.033(3) 0.034(3) 0.030(3) -0.006(3) 0.003(3) 0.004(3)
C106 0.026(3) 0.067(5) 0.037(4) 0.006(3) 0.007(3) 0.001(3)
C107 0.023(3) 0.033(3) 0.019(3) -0.008(2) 0.006(2) -0.002(2)
C108 0.015(2) 0.038(3) 0.031(3) -0.011(3) 0.003(2) 0.007(2)
C109 0.022(3) 0.032(3) 0.018(3) -0.007(2) -0.002(2) 0.006(2)
C110 0.024(3) 0.033(3) 0.038(4) 0.001(3) 0.001(3) 0.007(2)

loop_
_atom_type_symbol
_atom_type_description
_atom_type_scat_dispersion_real
_atom_type_scat_dispersion_imag
_atom_type_scat_source
C C 0.0033 0.0016 'International Tables Vol C Tables 4.2.6.8 and 6.1.1.4'
H H 0.0000 0.0000 'International Tables Vol C Tables 4.2.6.8 and 6.1.1.4'
Cu Cu 0.3201 1.2651 'International Tables Vol C Tables 4.2.6.8 and 6.1.1.4'
Dy Dy -0.1892 4.4098 'International Tables Vol C Tables 4.2.6.8 and 6.1.1.4'
F F 0.0171 0.0103 'International Tables Vol C Tables 4.2.6.8 and 6.1.1.4'
N N 0.0061 0.0033 'International Tables Vol C Tables 4.2.6.8 and 6.1.1.4'
O O 0.0106 0.0060 'International Tables Vol C Tables 4.2.6.8 and 6.1.1.4'

loop_
_geom_angle_atom_site_label_1
_geom_angle_atom_site_label_2
_geom_angle_atom_site_label_3
_geom_angle
O8 Dy1 O4 139.01(13)
O8 Dy1 O7 146.43(13)
O4 Dy1 O7 74.42(12)
O8 Dy1 O3 91.01(13)
O4 Dy1 O3 103.70(12)
O7 Dy1 O3 73.68(12)
O8 Dy1 O6 73.57(13)
O4 Dy1 O6 146.94(12)
O7 Dy1 O6 73.70(12)
O3 Dy1 O6 75.39(13)
O8 Dy1 O5 74.77(13)
O4 Dy1 O5 73.04(12)
O7 Dy1 O5 126.28(12)
O3 Dy1 O5 74.02(13)
O6 Dy1 O5 134.99(12)
O8 Dy1 O10 104.08(13)
O4 Dy1 O10 89.46(12)
O7 Dy1 O10 73.08(12)
O3 Dy1 O10 139.19(12)
O6 Dy1 O10 73.09(12)
O5 Dy1 O10 146.31(12)
O8 Dy1 O9 73.31(13)
O4 Dy1 O9 73.95(13)
O7 Dy1 O9 133.56(12)
O3 Dy1 O9 147.15(13)
O6 Dy1 O9 124.54(13)
O5 Dy1 O9 74.05(13)
O10 Dy1 O9 73.50(13)
O22 Dy2 O20 138.48(13)
O22 Dy2 O26 104.52(13)
O20 Dy2 O26 90.36(13)
O22 Dy2 O18 89.97(13)
O20 Dy2 O18 105.21(13)
O26 Dy2 O18 137.06(12)
O22 Dy2 O25 73.98(13)
O20 Dy2 O25 147.18(12)
O26 Dy2 O25 72.47(12)
O18 Dy2 O25 73.26(12)
O22 Dy2 O21 73.56(13)
O20 Dy2 O21 73.69(12)
O26 Dy2 O21 147.96(12)
O18 Dy2 O21 74.75(12)
O25 Dy2 O21 133.80(12)
O22 Dy2 O24 146.27(13)
O20 Dy2 O24 74.87(13)
O26 Dy2 O24 74.13(12)
O18 Dy2 O24 71.97(12)
O25 Dy2 O24 73.61(12)
O21 Dy2 O24 125.37(12)
O22 Dy2 O23 73.37(13)
O20 Dy2 O23 73.86(13)
O26 Dy2 O23 74.37(13)
O18 Dy2 O23 148.15(13)
O25 Dy2 O23 124.88(13)
O21 Dy2 O23 74.55(13)
O24 Dy2 O23 134.87(12)
O14 Cu1 O15 177.30(16)
O14 Cu1 O13 93.29(15)
O15 Cu1 O13 87.64(16)
O14 Cu1 O16 87.24(15)
O15 Cu1 O16 92.46(15)
O13 Cu1 O16 166.27(16)
O14 Cu1 O11 89.13(14)
O15 Cu1 O11 88.27(15)
O13 Cu1 O11 94.98(15)
O16 Cu1 O11 98.75(14)
O30 Cu2 O32 175.27(16)
O30 Cu2 O29 92.85(15)
O32 Cu2 O29 85.13(16)
O30 Cu2 O31 90.55(15)
O32 Cu2 O31 92.52(15)
O29 Cu2 O31 164.41(16)
O30 Cu2 O27 93.69(14)
O32 Cu2 O27 82.78(14)
O29 Cu2 O27 106.14(14)
O31 Cu2 O27 88.80(14)
C3 O1 C2 117.6(4)
N2 O3 Dy1 137.6(3)
C17 O4 Dy1 134.5(3)
C19 O5 Dy1 133.2(3)
C24 O6 Dy1 133.4(3)
C22 O7 Dy1 134.1(3)
C27 O8 Dy1 134.5(4)
C29 O9 Dy1 132.0(4)
N3 O10 Dy1 137.5(3)
N4 O11 Cu1 124.6(3)
C33 O12 C32 118.1(5)
C49 O13 Cu1 123.0(4)
C47 O14 Cu1 123.5(3)
C54 O15 Cu1 125.0(3)
C52 O16 Cu1 124.6(3)
N6 O18 Dy2 135.1(3)
C58 O19 C57 118.2(5)
C74 O20 Dy2 133.1(3)
C72 O21 Dy2 131.4(3)
C77 O22 Dy2 134.1(4)
C79 O23 Dy2 132.0(4)
C82 O24 Dy2 133.4(3)
C84 O25 Dy2 134.4(3)
N7 O26 Dy2 141.2(3)
N8 O27 Cu2 123.6(3)
C88 O28 C87 119.7(5)
C104 O29 Cu2 123.7(3)
C102 O30 Cu2 123.4(3)
C109 O31 Cu2 124.0(4)
C107 O32 Cu2 124.8(3)
O2 N1 C9 126.2(5)
O2 N1 C11 121.3(4)
C9 N1 C11 112.4(4)
O3 N2 C9 126.6(4)
O3 N2 C14 119.8(4)
C9 N2 C14 112.7(4)
O10 N3 C39 125.5(4)
O10 N3 C41 120.5(4)
C39 N3 C41 113.1(4)
O11 N4 C39 125.3(4)
O11 N4 C44 121.7(4)
C39 N4 C44 112.5(4)
O17 N5 C64 126.6(5)
O17 N5 C67 121.5(4)
C64 N5 C67 111.6(4)
O18 N6 C64 126.3(4)
O18 N6 C69 119.9(4)
C64 N6 C69 113.0(4)
O26 N7 C94 126.0(4)
O26 N7 C95 120.1(4)
C94 N7 C95 113.2(4)
O27 N8 C94 124.9(4)
O27 N8 C99 123.4(4)
C94 N8 C99 111.6(4)
O1 C2 C1 106.9(5)
O1 C3 C8 124.3(5)
O1 C3 C4 115.9(5)
C8 C3 C4 119.7(5)
C5 C4 C3 120.8(5)
C4 C5 C6 120.3(5)
C7 C6 C5 118.6(5)
C7 C6 C9 121.0(5)
C5 C6 C9 120.3(5)
C6 C7 C8 121.2(5)
C7 C8 C3 119.3(5)
N2 C9 N1 107.4(5)
N2 C9 C6 127.1(5)
N1 C9 C6 125.4(5)
C12 C11 N1 111.1(5)
C12 C11 C14 118.6(6)
N1 C11 C14 100.6(4)
C12 C11 C10 108.9(6)
N1 C11 C10 106.2(5)
C14 C11 C10 110.6(6)
C15 C14 N2 111.4(5)
C15 C14 C11 117.8(5)
N2 C14 C11 100.7(4)
C15 C14 C13 109.8(6)
N2 C14 C13 104.8(5)
C11 C14 C13 111.3(5)
F1 C16 F3 106.3(5)
F1 C16 F2 109.5(6)
F3 C16 F2 105.5(5)
F1 C16 C17 112.9(5)
F3 C16 C17 112.5(5)
F2 C16 C17 109.8(5)
O4 C17 C18 127.8(5)
O4 C17 C16 114.1(5)
C18 C17 C16 118.0(5)
C17 C18 C19 121.5(5)
O5 C19 C18 127.6(5)
O5 C19 C20 114.0(5)
C18 C19 C20 118.5(5)
F4 C20 F6 107.0(6)
F4 C20 F5 107.1(6)
F6 C20 F5 105.7(6)
F4 C20 C19 115.4(5)
F6 C20 C19 110.7(5)
F5 C20 C19 110.4(5)
F16 C21 F17 107.8(5)
F16 C21 F18 106.4(5)
F17 C21 F18 107.9(5)
F16 C21 C22 110.3(5)
F17 C21 C22 112.6(5)
F18 C21 C22 111.5(5)
O7 C22 C23 128.3(5)
O7 C22 C21 113.5(5)
C23 C22 C21 118.1(5)
C24 C23 C22 120.4(5)
O6 C24 C23 129.2(5)
O6 C24 C25 113.0(5)
C23 C24 C25 117.8(5)
F14 C25 F15 108.1(6)
F14 C25 F13 107.5(6)
F15 C25 F13 105.0(5)
F14 C25 C24 111.4(5)
F15 C25 C24 114.6(5)
F13 C25 C24 109.7(5)
F12 C26 F10 108.9(6)
F12 C26 F11 105.4(6)
F10 C26 F11 105.4(6)
F12 C26 C27 111.9(6)
F10 C26 C27 113.2(6)
F11 C26 C27 111.5(6)
O8 C27 C28 128.0(5)
O8 C27 C26 113.6(6)
C28 C27 C26 118.4(6)
C27 C28 C29 121.4(5)
O9 C29 C28 128.4(6)
O9 C29 C30 114.0(6)
C28 C29 C30 117.7(5)
F7 C30 F8 109.2(8)
F7 C30 F9 105.9(8)
F8 C30 F9 104.2(7)
F7 C30 C29 111.9(6)
F8 C30 C29 114.6(6)
F9 C30 C29 110.4(6)
O12 C32 C31 107.4(6)
O12 C33 C38 125.7(5)
O12 C33 C34 114.9(5)
C38 C33 C34 119.4(5)
C35 C34 C33 119.8(5)
C34 C35 C36 120.9(5)
C37 C36 C35 118.7(5)
C37 C36 C39 121.2(5)
C35 C36 C39 120.1(5)
C38 C37 C36 120.9(5)
C37 C38 C33 120.3(5)
N3 C39 N4 106.5(4)
N3 C39 C36 126.5(5)
N4 C39 C36 127.0(4)
N3 C41 C42 110.5(4)
N3 C41 C40 106.4(4)
C42 C41 C40 110.7(4)
N3 C41 C44 99.2(4)
C42 C41 C44 115.4(4)
C40 C41 C44 113.6(4)
N4 C44 C45 110.2(4)
N4 C44 C43 106.2(4)
C45 C44 C43 110.2(5)
N4 C44 C41 100.1(4)
C45 C44 C41 115.0(4)
C43 C44 C41 114.2(4)
F21 C46 F20 107.6(5)
F21 C46 F19 107.4(5)
F20 C46 F19 106.7(5)
F21 C46 C47 111.5(5)
F20 C46 C47 112.7(5)
F19 C46 C47 110.6(5)
O14 C47 C48 128.3(5)
O14 C47 C46 112.2(5)
C48 C47 C46 119.5(5)
C47 C48 C49 121.9(5)
O13 C49 C48 127.7(5)
O13 C49 C50 115.6(5)
C48 C49 C50 116.7(5)
F29 C50 F30 107.6(5)
F29 C50 F28 107.2(5)
F30 C50 F28 106.8(5)
F29 C50 C49 112.2(5)
F30 C50 C49 113.0(5)
F28 C50 C49 109.7(5)
F22 C51 F24 106.9(5)
F22 C51 F23 107.3(5)
F24 C51 F23 106.6(5)
F22 C51 C52 111.7(5)
F24 C51 C52 110.8(5)
F23 C51 C52 113.2(5)
O16 C52 C53 127.9(5)
O16 C52 C51 113.2(5)
C53 C52 C51 118.8(5)
C52 C53 C54 121.3(5)
O15 C54 C53 128.4(5)
O15 C54 C55 112.8(5)
C53 C54 C55 118.7(5)
F27 C55 F25 107.5(5)
F27 C55 F26 108.1(5)
F25 C55 F26 106.7(5)
F27 C55 C54 110.5(5)
F25 C55 C54 112.7(5)
F26 C55 C54 111.3(5)
O19 C57 C56 107.9(6)
O19 C58 C63 115.2(5)
O19 C58 C59 125.7(6)
C63 C58 C59 119.1(5)
C60 C59 C58 120.6(6)
C59 C60 C61 120.2(5)
C60 C61 C62 119.2(5)
C60 C61 C64 120.6(5)
C62 C61 C64 120.1(5)
C63 C62 C61 119.8(6)
C62 C63 C58 121.1(6)
N6 C64 N5 107.3(5)
N6 C64 C61 127.1(5)
N5 C64 C61 125.6(5)
N5 C67 C65 110.1(5)
N5 C67 C66 106.4(5)
C65 C67 C66 110.9(5)
N5 C67 C69 100.0(4)
C65 C67 C69 115.8(5)
C66 C67 C69 112.7(5)
N6 C69 C70 110.5(4)
N6 C69 C68 106.1(4)
C70 C69 C68 110.6(5)
N6 C69 C67 99.3(4)
C70 C69 C67 115.6(5)
C68 C69 C67 113.7(5)
F33 C71 F32 108.0(5)
F33 C71 F31 106.7(5)
F32 C71 F31 107.1(5)
F33 C71 C72 110.8(5)
F32 C71 C72 113.7(5)
F31 C71 C72 110.3(5)
O21 C72 C73 127.8(5)
O21 C72 C71 113.9(5)
C73 C72 C71 118.2(5)
C72 C73 C74 121.6(5)
O20 C74 C73 128.0(5)
O20 C74 C75 114.7(5)
C73 C74 C75 117.3(5)
F34 C75 F35 107.3(6)
F34 C75 F36 106.6(6)
F35 C75 F36 109.3(6)
F34 C75 C74 112.2(5)
F35 C75 C74 112.0(5)
F36 C75 C74 109.2(5)
F44 C76 F43 106.3(6)
F44 C76 F45 107.9(5)
F43 C76 F45 105.6(6)
F44 C76 C77 113.6(6)
F43 C76 C77 112.3(5)
F45 C76 C77 110.6(5)
O22 C77 C78 127.4(5)
O22 C77 C76 114.4(5)
C78 C77 C76 118.1(5)
C79 C78 C77 122.5(5)
O23 C79 C78 127.8(6)
O23 C79 C80 115.0(5)
C78 C79 C80 117.1(5)
F48 C80 F46 101.7(8)
F48 C80 F47 110.7(7)
F46 C80 F47 101.3(8)
F48 C80 C79 113.6(8)
F46 C80 C79 112.4(6)
F47 C80 C79 115.6(5)
F37 C81 F39 106.8(6)
F37 C81 F38 105.7(6)
F39 C81 F38 107.7(5)
F37 C81 C82 112.0(5)
F39 C81 C82 110.8(5)
F38 C81 C82 113.5(5)
O24 C82 C83 128.4(5)
O24 C82 C81 113.7(5)
C83 C82 C81 117.9(5)
C84 C83 C82 121.3(5)
O25 C84 C83 128.9(5)
O25 C84 C85 112.6(5)
C83 C84 C85 118.5(5)
F41 C85 F40 106.8(5)
F41 C85 F42 107.9(5)
F40 C85 F42 105.8(5)
F41 C85 C84 114.4(5)
F40 C85 C84 111.4(5)
F42 C85 C84 110.1(5)
O28 C87 C86 107.4(7)
O28 C88 C93 124.7(5)
O28 C88 C89 116.2(5)
C93 C88 C89 119.1(5)
C90 C89 C88 121.0(5)
C89 C90 C91 120.2(5)
C92 C91 C90 119.1(5)
C92 C91 C94 120.6(5)
C90 C91 C94 120.3(5)
C93 C92 C91 120.4(5)
C92 C93 C88 120.2(5)
N7 C94 N8 106.8(4)
N7 C94 C91 127.0(5)
N8 C94 C91 126.1(4)
N7 C95 C97 110.8(4)
N7 C95 C96 106.0(4)
C97 C95 C96 110.7(5)
N7 C95 C99 99.2(4)
C97 C95 C99 116.2(5)
C96 C95 C99 112.9(4)
N8 C99 C100 110.3(4)
N8 C99 C98 106.2(4)
C100 C99 C98 110.3(5)
N8 C99 C95 100.1(4)
C100 C99 C95 116.3(5)
C98 C99 C95 112.8(5)
F51 C101 F49 107.9(5)
F51 C101 F50 107.1(5)
F49 C101 F50 106.9(5)
F51 C101 C102 111.4(5)
F49 C101 C102 110.4(5)
F50 C101 C102 113.1(5)
O30 C102 C103 129.0(5)
O30 C102 C101 112.5(5)
C103 C102 C101 118.4(5)
C102 C103 C104 121.2(5)
O29 C104 C103 127.3(5)
O29 C104 C105 114.9(5)
C103 C104 C105 117.8(5)
F52 C105 F53 107.9(5)
F52 C105 F54 107.4(5)
F53 C105 F54 107.3(5)
F52 C105 C104 112.4(5)
F53 C105 C104 109.8(5)
F54 C105 C104 111.8(5)
F60 C106 F59 108.1(6)
F60 C106 F58 107.6(7)
F59 C106 F58 106.5(5)
F60 C106 C107 110.3(5)
F59 C106 C107 113.5(6)
F58 C106 C107 110.6(5)
O32 C107 C108 128.0(5)
O32 C107 C106 112.2(5)
C108 C107 C106 119.8(5)
C107 C108 C109 121.4(5)
O31 C109 C108 128.2(5)
O31 C109 C110 113.6(5)
C108 C109 C110 118.2(5)
F55 C110 F56 108.8(5)
F55 C110 F57 105.7(5)
F56 C110 F57 105.9(5)
F55 C110 C109 112.0(5)
F56 C110 C109 113.7(5)
F57 C110 C109 110.2(5)

loop_
_geom_bond_atom_site_label_1
_geom_bond_atom_site_label_2
_geom_bond_distance
Dy1 O8 2.323(4)
Dy1 O4 2.327(4)
Dy1 O7 2.339(3)
Dy1 O3 2.341(4)
Dy1 O6 2.352(4)
Dy1 O5 2.358(4)
Dy1 O10 2.362(3)
Dy1 O9 2.376(4)
Dy2 O22 2.321(4)
Dy2 O20 2.328(4)
Dy2 O26 2.329(3)
Dy2 O18 2.338(3)
Dy2 O25 2.344(4)
Dy2 O21 2.367(3)
Dy2 O24 2.372(3)
Dy2 O23 2.377(4)
Cu1 O14 1.928(3)
Cu1 O15 1.929(4)
Cu1 O13 1.952(4)
Cu1 O16 1.955(4)
Cu1 O11 2.342(4)
Cu2 O30 1.920(3)
Cu2 O32 1.925(4)
Cu2 O29 1.941(4)
Cu2 O31 1.962(4)
Cu2 O27 2.384(4)
F1 C16 1.321(7)
F2 C16 1.326(8)
F3 C16 1.322(7)
F4 C20 1.295(7)
F5 C20 1.332(8)
F6 C20 1.321(7)
F7 C30 1.265(10)
F8 C30 1.283(8)
F9 C30 1.320(9)
F10 C26 1.324(8)
F11 C26 1.334(9)
F12 C26 1.321(8)
F13 C25 1.338(9)
F14 C25 1.317(8)
F15 C25 1.321(8)
F16 C21 1.330(7)
F17 C21 1.331(7)
F18 C21 1.342(7)
F19 C46 1.332(7)
F20 C46 1.331(6)
F21 C46 1.320(7)
F22 C51 1.321(7)
F23 C51 1.338(6)
F24 C51 1.334(7)
F25 C55 1.331(7)
F26 C55 1.333(7)
F27 C55 1.317(7)
F28 C50 1.338(7)
F29 C50 1.329(8)
F30 C50 1.334(7)
F31 C71 1.336(7)
F32 C71 1.322(7)
F33 C71 1.313(7)
F34 C75 1.312(7)
F35 C75 1.326(8)
F36 C75 1.327(8)
F37 C81 1.320(8)
F38 C81 1.345(7)
F39 C81 1.331(8)
F40 C85 1.328(7)
F41 C85 1.323(7)
F42 C85 1.342(7)
F43 C76 1.335(9)
F44 C76 1.326(7)
F45 C76 1.343(7)
F46 C80 1.287(11)
F47 C80 1.303(9)
F48 C80 1.237(10)
F49 C101 1.332(7)
F50 C101 1.339(7)
F51 C101 1.321(7)
F52 C105 1.326(7)
F53 C105 1.332(7)
F54 C105 1.342(7)
F55 C110 1.309(7)
F56 C110 1.311(7)
F57 C110 1.332(8)
F58 C106 1.337(8)
F59 C106 1.311(7)
F60 C106 1.304(8)
O1 C3 1.357(6)
O1 C2 1.441(7)
O2 N1 1.277(6)
O3 N2 1.297(5)
O4 C17 1.255(6)
O5 C19 1.257(7)
O6 C24 1.251(7)
O7 C22 1.246(6)
O8 C27 1.255(7)
O9 C29 1.248(7)
O10 N3 1.301(5)
O11 N4 1.284(5)
O12 C33 1.350(7)
O12 C32 1.442(7)
O13 C49 1.258(7)
O14 C47 1.272(6)
O15 C54 1.260(6)
O16 C52 1.263(6)
O17 N5 1.265(6)
O18 N6 1.303(5)
O19 C58 1.362(7)
O19 C57 1.438(8)
O20 C74 1.254(7)
O21 C72 1.262(7)
O22 C77 1.261(7)
O23 C79 1.246(7)
O24 C82 1.243(7)
O25 C84 1.244(7)
O26 N7 1.297(5)
O27 N8 1.278(5)
O28 C88 1.353(7)
O28 C87 1.405(8)
O29 C104 1.262(6)
O30 C102 1.269(6)
O31 C109 1.254(6)
O32 C107 1.262(6)
N1 C9 1.363(7)
N1 C11 1.498(7)
N2 C9 1.336(7)
N2 C14 1.495(7)
N3 C39 1.344(6)
N3 C41 1.505(6)
N4 C39 1.361(6)
N4 C44 1.500(6)
N5 C64 1.361(7)
N5 C67 1.497(7)
N6 C64 1.329(7)
N6 C69 1.497(7)
N7 C94 1.342(6)
N7 C95 1.498(6)
N8 C94 1.359(7)
N8 C99 1.506(6)
C1 C2 1.524(8)
C3 C8 1.390(7)
C3 C4 1.393(8)
C4 C5 1.365(8)
C5 C6 1.408(7)
C6 C7 1.388(7)
C6 C9 1.463(7)
C7 C8 1.389(8)
C10 C11 1.547(10)
C11 C12 1.484(9)
C11 C14 1.540(8)
C13 C14 1.552(9)
C14 C15 1.490(9)
C16 C17 1.532(8)
C17 C18 1.385(8)
C18 C19 1.387(8)
C19 C20 1.523(8)
C21 C22 1.536(8)
C22 C23 1.408(8)
C23 C24 1.385(8)
C24 C25 1.537(8)
C26 C27 1.526(9)
C27 C28 1.381(9)
C28 C29 1.393(9)
C29 C30 1.546(9)
C31 C32 1.504(9)
C33 C38 1.393(8)
C33 C34 1.406(8)
C34 C35 1.386(8)
C35 C36 1.400(8)
C36 C37 1.396(7)
C36 C39 1.446(7)
C37 C38 1.384(8)
C40 C41 1.520(8)
C41 C42 1.512(7)
C41 C44 1.552(7)
C43 C44 1.535(8)
C44 C45 1.520(7)
C46 C47 1.526(8)
C47 C48 1.376(8)
C48 C49 1.401(8)
C49 C50 1.521(7)
C51 C52 1.520(8)
C52 C53 1.381(8)
C53 C54 1.389(8)
C54 C55 1.531(8)
C56 C57 1.483(9)
C58 C63 1.387(9)
C58 C59 1.387(8)
C59 C60 1.384(8)
C60 C61 1.387(8)
C61 C62 1.405(8)
C61 C64 1.471(8)
C62 C63 1.375(8)
C65 C67 1.513(8)
C66 C67 1.532(8)
C67 C69 1.551(8)
C68 C69 1.530(8)
C69 C70 1.517(8)
C71 C72 1.534(8)
C72 C73 1.388(8)
C73 C74 1.400(8)
C74 C75 1.539(8)
C76 C77 1.520(8)
C77 C78 1.380(9)
C78 C79 1.378(9)
C79 C80 1.527(9)
C81 C82 1.526(8)
C82 C83 1.403(8)
C83 C84 1.377(8)
C84 C85 1.533(8)
C86 C87 1.510(9)
C88 C93 1.397(9)
C88 C89 1.398(8)
C89 C90 1.359(8)
C90 C91 1.411(7)
C91 C92 1.390(7)
C91 C94 1.457(7)
C92 C93 1.385(8)
C95 C97 1.511(7)
C95 C96 1.524(8)
C95 C99 1.546(7)
C98 C99 1.543(8)
C99 C100 1.514(7)
C101 C102 1.529(8)
C102 C103 1.374(8)
C103 C104 1.393(8)
C104 C105 1.537(8)
C106 C107 1.529(8)
C107 C108 1.384(8)
C108 C109 1.393(8)
C109 C110 1.539(8)

loop_
_geom_torsion_atom_site_label_1
_geom_torsion_atom_site_label_2
_geom_torsion_atom_site_label_3
_geom_torsion_atom_site_label_4
_geom_torsion
O8 Dy1 O3 N2 62.0(4)
O4 Dy1 O3 N2 -79.3(5)
O7 Dy1 O3 N2 -148.3(5)
O6 Dy1 O3 N2 134.8(5)
O5 Dy1 O3 N2 -11.8(4)
O10 Dy1 O3 N2 175.2(4)
O9 Dy1 O3 N2 2.2(6)
O8 Dy1 O4 C17 -25.7(5)
O7 Dy1 O4 C17 150.6(5)
O3 Dy1 O4 C17 82.3(5)
O6 Dy1 O4 C17 166.4(4)
O5 Dy1 O4 C17 14.0(4)
O10 Dy1 O4 C17 -136.8(5)
O9 Dy1 O4 C17 -63.8(5)
O8 Dy1 O5 C19 138.0(5)
O4 Dy1 O5 C19 -16.3(4)
O7 Dy1 O5 C19 -71.4(5)
O3 Dy1 O5 C19 -126.4(5)
O6 Dy1 O5 C19 -175.3(4)
O10 Dy1 O5 C19 45.4(6)
O9 Dy1 O5 C19 61.4(5)
O8 Dy1 O6 C24 179.9(5)
O4 Dy1 O6 C24 -8.4(6)
O7 Dy1 O6 C24 7.4(4)
O3 Dy1 O6 C24 84.4(5)
O5 Dy1 O6 C24 132.9(4)
O10 Dy1 O6 C24 -69.4(4)
O9 Dy1 O6 C24 -124.6(4)
O8 Dy1 O7 C22 -23.5(5)
O4 Dy1 O7 C22 160.8(5)
O3 Dy1 O7 C22 -89.5(4)
O6 Dy1 O7 C22 -10.3(4)
O5 Dy1 O7 C22 -144.7(4)
O10 Dy1 O7 C22 66.5(4)
O9 Dy1 O7 C22 112.2(4)
O4 Dy1 O8 C27 -24.9(6)
O7 Dy1 O8 C27 161.5(4)
O3 Dy1 O8 C27 -137.3(5)
O6 Dy1 O8 C27 148.2(5)
O5 Dy1 O8 C27 -64.2(5)
O10 Dy1 O8 C27 81.0(5)
O9 Dy1 O8 C27 13.4(5)
O8 Dy1 O9 C29 -16.9(5)
O4 Dy1 O9 C29 138.1(5)
O7 Dy1 O9 C29 -173.1(5)
O3 Dy1 O9 C29 47.6(6)
O6 Dy1 O9 C29 -72.5(5)
O5 Dy1 O9 C29 61.6(5)
O10 Dy1 O9 C29 -127.6(5)
O8 Dy1 O10 N3 -81.8(4)
O4 Dy1 O10 N3 59.1(4)
O7 Dy1 O10 N3 133.0(4)
O3 Dy1 O10 N3 169.7(4)
O6 Dy1 O10 N3 -149.4(4)
O5 Dy1 O10 N3 1.8(5)
O9 Dy1 O10 N3 -14.3(4)
O14 Cu1 O11 N4 -16.0(4)
O15 Cu1 O11 N4 163.3(4)
O13 Cu1 O11 N4 -109.3(4)
O16 Cu1 O11 N4 71.0(4)
O14 Cu1 O13 C49 16.5(4)
O15 Cu1 O13 C49 -166.0(4)
O16 Cu1 O13 C49 -75.3(8)
O11 Cu1 O13 C49 106.0(4)
O15 Cu1 O14 C47 -123(3)
O13 Cu1 O14 C47 -13.3(4)
O16 Cu1 O14 C47 152.9(4)
O11 Cu1 O14 C47 -108.3(4)
O14 Cu1 O15 C54 -86(3)
O13 Cu1 O15 C54 163.4(4)
O16 Cu1 O15 C54 -2.8(4)
O11 Cu1 O15 C54 -101.5(4)
O14 Cu1 O16 C52 -177.6(4)
O15 Cu1 O16 C52 5.1(4)
O13 Cu1 O16 C52 -85.0(8)
O11 Cu1 O16 C52 93.7(4)
O22 Dy2 O18 N6 -61.0(4)
O20 Dy2 O18 N6 79.9(4)
O26 Dy2 O18 N6 -172.6(4)
O25 Dy2 O18 N6 -134.3(5)
O21 Dy2 O18 N6 11.9(4)
O24 Dy2 O18 N6 148.0(5)
O23 Dy2 O18 N6 -3.9(6)
O22 Dy2 O20 C74 20.2(5)
O26 Dy2 O20 C74 132.9(5)
O18 Dy2 O20 C74 -87.6(5)
O25 Dy2 O20 C74 -170.2(4)
O21 Dy2 O20 C74 -19.0(4)
O24 Dy2 O20 C74 -153.7(5)
O23 Dy2 O20 C74 59.3(5)
O22 Dy2 O21 C72 -132.4(4)
O20 Dy2 O21 C72 21.7(4)
O26 Dy2 O21 C72 -41.2(5)
O18 Dy2 O21 C72 133.0(4)
O25 Dy2 O21 C72 -179.5(4)
O24 Dy2 O21 C72 78.9(5)
O23 Dy2 O21 C72 -55.6(4)
O20 Dy2 O22 C77 25.0(6)
O26 Dy2 O22 C77 -82.6(5)
O18 Dy2 O22 C77 138.3(5)
O25 Dy2 O22 C77 -149.1(5)
O21 Dy2 O22 C77 64.2(5)
O24 Dy2 O22 C77 -165.6(4)
O23 Dy2 O22 C77 -14.1(5)
O22 Dy2 O23 C79 17.6(5)
O20 Dy2 O23 C79 -136.5(5)
O26 Dy2 O23 C79 128.4(5)
O18 Dy2 O23 C79 -43.6(6)
O25 Dy2 O23 C79 73.6(5)
O21 Dy2 O23 C79 -59.4(5)
O24 Dy2 O23 C79 175.7(5)
O22 Dy2 O24 C82 15.2(6)
O20 Dy2 O24 C82 -172.1(5)
O26 Dy2 O24 C82 -77.3(5)
O18 Dy2 O24 C82 76.0(5)
O25 Dy2 O24 C82 -1.3(4)
O21 Dy2 O24 C82 131.2(4)
O23 Dy2 O24 C82 -124.5(4)
O22 Dy2 O25 C84 -171.0(5)
O20 Dy2 O25 C84 16.1(6)
O26 Dy2 O25 C84 77.6(5)
O18 Dy2 O25 C84 -76.1(5)
O21 Dy2 O25 C84 -124.1(4)
O24 Dy2 O25 C84 -0.5(4)
O23 Dy2 O25 C84 133.3(4)
O22 Dy2 O26 N7 75.9(5)
O20 Dy2 O26 N7 -64.9(5)
O18 Dy2 O26 N7 -178.0(4)
O25 Dy2 O26 N7 143.5(5)
O21 Dy2 O26 N7 -6.2(6)
O24 Dy2 O26 N7 -139.1(5)
O23 Dy2 O26 N7 8.2(5)
O30 Cu2 O27 N8 1.1(4)
O32 Cu2 O27 N8 177.9(4)
O29 Cu2 O27 N8 95.1(4)
O31 Cu2 O27 N8 -89.4(3)
O30 Cu2 O29 C104 -17.2(4)
O32 Cu2 O29 C104 167.1(4)
O31 Cu2 O29 C104 85.2(7)
O27 Cu2 O29 C104 -111.8(4)
O32 Cu2 O30 C102 78(2)
O29 Cu2 O30 C102 13.1(4)
O31 Cu2 O30 C102 -151.7(4)
O27 Cu2 O30 C102 119.5(4)
O30 Cu2 O31 C109 -169.3(4)
O32 Cu2 O31 C109 7.1(4)
O29 Cu2 O31 C109 88.0(7)
O27 Cu2 O31 C109 -75.6(4)
O30 Cu2 O32 C107 119.6(19)
O29 Cu2 O32 C107 -175.4(4)
O31 Cu2 O32 C107 -10.9(4)
O27 Cu2 O32 C107 77.6(4)
Dy1 O3 N2 C9 76.8(7)
Dy1 O3 N2 C14 -114.8(5)
Dy1 O10 N3 C39 80.9(6)
Dy1 O10 N3 C41 -111.1(5)
Cu1 O11 N4 C39 86.3(5)
Cu1 O11 N4 C44 -102.1(5)
Dy2 O18 N6 C64 -77.6(6)
Dy2 O18 N6 C69 113.2(5)
Dy2 O26 N7 C94 -76.0(7)
Dy2 O26 N7 C95 114.3(5)
Cu2 O27 N8 C94 -68.4(6)
Cu2 O27 N8 C99 114.4(4)
C3 O1 C2 C1 177.6(5)
C2 O1 C3 C8 -6.4(7)
C2 O1 C3 C4 173.0(5)
O1 C3 C4 C5 -179.1(5)
C8 C3 C4 C5 0.3(8)
C3 C4 C5 C6 -0.2(8)
C4 C5 C6 C7 -0.7(8)
C4 C5 C6 C9 176.6(5)
C5 C6 C7 C8 1.6(8)
C9 C6 C7 C8 -175.6(5)
C6 C7 C8 C3 -1.5(8)
O1 C3 C8 C7 180.0(5)
C4 C3 C8 C7 0.6(8)
O3 N2 C9 N1 -179.5(5)
C14 N2 C9 N1 11.5(6)
O3 N2 C9 C6 3.7(9)
C14 N2 C9 C6 -165.4(5)
O2 N1 C9 N2 -178.2(5)
C11 N1 C9 N2 5.9(6)
O2 N1 C9 C6 -1.3(9)
C11 N1 C9 C6 -177.2(5)
C7 C6 C9 N2 -157.1(5)
C5 C6 C9 N2 25.8(8)
C7 C6 C9 N1 26.6(8)
C5 C6 C9 N1 -150.5(5)
O2 N1 C11 C12 38.0(8)
C9 N1 C11 C12 -145.9(6)
O2 N1 C11 C14 164.5(5)
C9 N1 C11 C14 -19.4(6)
O2 N1 C11 C10 -80.3(7)
C9 N1 C11 C10 95.8(6)
O3 N2 C14 C15 41.5(7)
C9 N2 C14 C15 -148.6(5)
O3 N2 C14 C11 167.2(5)
C9 N2 C14 C11 -22.9(6)
O3 N2 C14 C13 -77.2(6)
C9 N2 C14 C13 92.7(6)
C12 C11 C14 C15 -94.2(8)
N1 C11 C14 C15 144.5(6)
C10 C11 C14 C15 32.6(8)
C12 C11 C14 N2 144.4(6)
N1 C11 C14 N2 23.2(6)
C10 C11 C14 N2 -88.7(6)
C12 C11 C14 C13 33.8(8)
N1 C11 C14 C13 -87.5(6)
C10 C11 C14 C13 160.6(5)
Dy1 O4 C17 C18 -9.7(8)
Dy1 O4 C17 C16 167.7(3)
F1 C16 C17 O4 149.1(5)
F3 C16 C17 O4 28.7(7)
F2 C16 C17 O4 -88.4(6)
F1 C16 C17 C18 -33.3(8)
F3 C16 C17 C18 -153.6(5)
F2 C16 C17 C18 89.2(6)
O4 C17 C18 C19 -1.5(9)
C16 C17 C18 C19 -178.8(5)
Dy1 O5 C19 C18 14.6(9)
Dy1 O5 C19 C20 -165.4(4)
C17 C18 C19 O5 -1.1(9)
C17 C18 C19 C20 178.9(5)
O5 C19 C20 F4 175.7(6)
C18 C19 C20 F4 -4.3(9)
O5 C19 C20 F6 54.0(7)
C18 C19 C20 F6 -126.0(6)
O5 C19 C20 F5 -62.7(7)
C18 C19 C20 F5 117.3(6)
Dy1 O7 C22 C23 10.2(8)
Dy1 O7 C22 C21 -166.5(3)
F16 C21 C22 O7 73.7(6)
F17 C21 C22 O7 -165.8(5)
F18 C21 C22 O7 -44.3(6)
F16 C21 C22 C23 -103.4(6)
F17 C21 C22 C23 17.1(8)
F18 C21 C22 C23 138.6(5)
O7 C22 C23 C24 -1.6(9)
C21 C22 C23 C24 175.0(5)
Dy1 O6 C24 C23 -4.3(9)
Dy1 O6 C24 C25 175.0(4)
C22 C23 C24 O6 -1.3(9)
C22 C23 C24 C25 179.4(5)
O6 C24 C25 F14 -49.2(8)
C23 C24 C25 F14 130.2(6)
O6 C24 C25 F15 -172.4(5)
C23 C24 C25 F15 7.0(8)
O6 C24 C25 F13 69.7(6)
C23 C24 C25 F13 -110.8(6)
Dy1 O8 C27 C28 -7.9(10)
Dy1 O8 C27 C26 170.2(4)
F12 C26 C27 O8 -77.0(8)
F10 C26 C27 O8 159.4(6)
F11 C26 C27 O8 40.7(8)
F12 C26 C27 C28 101.3(8)
F10 C26 C27 C28 -22.3(9)
F11 C26 C27 C28 -141.0(6)
O8 C27 C28 C29 -2.9(10)
C26 C27 C28 C29 179.1(6)
Dy1 O9 C29 C28 15.8(10)
Dy1 O9 C29 C30 -164.7(4)
C27 C28 C29 O9 -1.5(11)
C27 C28 C29 C30 179.0(6)
O9 C29 C30 F7 54.2(9)
C28 C29 C30 F7 -126.2(9)
O9 C29 C30 F8 179.3(7)
C28 C29 C30 F8 -1.2(10)
O9 C29 C30 F9 -63.4(8)
C28 C29 C30 F9 116.1(7)
C33 O12 C32 C31 177.5(5)
C32 O12 C33 C38 5.0(8)
C32 O12 C33 C34 -175.5(5)
O12 C33 C34 C35 178.5(5)
C38 C33 C34 C35 -2.0(8)
C33 C34 C35 C36 0.8(8)
C34 C35 C36 C37 1.2(8)
C34 C35 C36 C39 -180.0(5)
C35 C36 C37 C38 -1.9(8)
C39 C36 C37 C38 179.2(5)
C36 C37 C38 C33 0.7(9)
O12 C33 C38 C37 -179.3(5)
C34 C33 C38 C37 1.2(9)
O10 N3 C39 N4 -178.7(4)
C41 N3 C39 N4 12.6(6)
O10 N3 C39 C36 1.7(8)
C41 N3 C39 C36 -167.0(5)
O11 N4 C39 N3 -179.9(4)
C44 N4 C39 N3 7.9(6)
O11 N4 C39 C36 -0.3(8)
C44 N4 C39 C36 -172.5(5)
C37 C36 C39 N3 -150.1(5)
C35 C36 C39 N3 31.1(8)
C37 C36 C39 N4 30.4(8)
C35 C36 C39 N4 -148.4(5)
O10 N3 C41 C42 42.9(6)
C39 N3 C41 C42 -147.8(5)
O10 N3 C41 C40 -77.4(5)
C39 N3 C41 C40 92.0(5)
O10 N3 C41 C44 164.5(4)
C39 N3 C41 C44 -26.1(5)
O11 N4 C44 C45 42.6(6)
C39 N4 C44 C45 -144.9(5)
O11 N4 C44 C43 -76.8(6)
C39 N4 C44 C43 95.7(5)
O11 N4 C44 C41 164.1(4)
C39 N4 C44 C41 -23.3(5)
N3 C41 C44 N4 26.8(4)
C42 C41 C44 N4 144.8(4)
C40 C41 C44 N4 -85.8(5)
N3 C41 C44 C45 144.9(4)
C42 C41 C44 C45 -97.1(6)
C40 C41 C44 C45 32.3(6)
N3 C41 C44 C43 -86.3(5)
C42 C41 C44 C43 31.7(6)
C40 C41 C44 C43 161.2(4)
Cu1 O14 C47 C48 7.0(8)
Cu1 O14 C47 C46 -175.1(3)
F21 C46 C47 O14 -58.6(6)
F20 C46 C47 O14 -179.7(5)
F19 C46 C47 O14 60.9(6)
F21 C46 C47 C48 119.5(6)
F20 C46 C47 C48 -1.6(8)
F19 C46 C47 C48 -121.0(6)
O14 C47 C48 C49 1.7(10)
C46 C47 C48 C49 -176.1(5)
Cu1 O13 C49 C48 -13.9(8)
Cu1 O13 C49 C50 165.2(4)
C47 C48 C49 O13 2.3(9)
C47 C48 C49 C50 -176.7(5)
O13 C49 C50 F29 27.1(7)
C48 C49 C50 F29 -153.8(5)
O13 C49 C50 F30 149.0(5)
C48 C49 C50 F30 -31.8(8)
O13 C49 C50 F28 -92.0(6)
C48 C49 C50 F28 87.2(6)
Cu1 O16 C52 C53 -4.3(8)
Cu1 O16 C52 C51 176.2(3)
F22 C51 C52 O16 60.2(6)
F24 C51 C52 O16 -58.8(6)
F23 C51 C52 O16 -178.5(5)
F22 C51 C52 C53 -119.3(5)
F24 C51 C52 C53 121.7(5)
F23 C51 C52 C53 2.0(8)
O16 C52 C53 C54 -0.5(9)
C51 C52 C53 C54 179.0(5)
Cu1 O15 C54 C53 -0.6(8)
Cu1 O15 C54 C55 177.6(3)
C52 C53 C54 O15 3.3(9)
C52 C53 C54 C55 -174.8(5)
O15 C54 C55 F27 -72.7(6)
C53 C54 C55 F27 105.7(6)
O15 C54 C55 F25 167.1(5)
C53 C54 C55 F25 -14.5(7)
O15 C54 C55 F26 47.3(7)
C53 C54 C55 F26 -134.3(5)
C58 O19 C57 C56 171.0(5)
C57 O19 C58 C63 -171.9(5)
C57 O19 C58 C59 8.8(8)
O19 C58 C59 C60 -179.0(5)
C63 C58 C59 C60 1.7(9)
C58 C59 C60 C61 -1.5(9)
C59 C60 C61 C62 1.3(8)
C59 C60 C61 C64 179.0(5)
C60 C61 C62 C63 -1.2(8)
C64 C61 C62 C63 -179.0(5)
C61 C62 C63 C58 1.5(9)
O19 C58 C63 C62 179.0(5)
C59 C58 C63 C62 -1.7(9)
O18 N6 C64 N5 179.0(4)
C69 N6 C64 N5 -11.1(6)
O18 N6 C64 C61 -3.2(8)
C69 N6 C64 C61 166.7(5)
O17 N5 C64 N6 176.2(6)
C67 N5 C64 N6 -9.7(6)
O17 N5 C64 C61 -1.7(9)
C67 N5 C64 C61 172.4(5)
C60 C61 C64 N6 155.4(5)
C62 C61 C64 N6 -26.9(8)
C60 C61 C64 N5 -27.1(8)
C62 C61 C64 N5 150.6(5)
O17 N5 C67 C65 -38.5(8)
C64 N5 C67 C65 147.0(5)
O17 N5 C67 C66 81.7(7)
C64 N5 C67 C66 -92.8(5)
O17 N5 C67 C69 -160.9(5)
C64 N5 C67 C69 24.7(6)
O18 N6 C69 C70 -41.8(6)
C64 N6 C69 C70 147.5(5)
O18 N6 C69 C68 78.1(6)
C64 N6 C69 C68 -92.6(5)
O18 N6 C69 C67 -163.8(4)
C64 N6 C69 C67 25.6(5)
N5 C67 C69 N6 -27.4(5)
C65 C67 C69 N6 -145.5(5)
C66 C67 C69 N6 85.3(5)
N5 C67 C69 C70 -145.6(5)
C65 C67 C69 C70 96.2(6)
C66 C67 C69 C70 -33.0(7)
N5 C67 C69 C68 84.8(5)
C65 C67 C69 C68 -33.3(7)
C66 C67 C69 C68 -162.5(5)
Dy2 O21 C72 C73 -18.5(8)
Dy2 O21 C72 C71 162.2(3)
F33 C71 C72 O21 -52.7(6)
F32 C71 C72 O21 -174.5(5)
F31 C71 C72 O21 65.2(6)
F33 C71 C72 C73 127.9(6)
F32 C71 C72 C73 6.1(8)
F31 C71 C72 C73 -114.2(6)
O21 C72 C73 C74 0.0(9)
C71 C72 C73 C74 179.3(5)
Dy2 O20 C74 C73 12.4(9)
Dy2 O20 C74 C75 -166.0(4)
C72 C73 C74 O20 3.6(9)
C72 C73 C74 C75 -178.1(5)
O20 C74 C75 F34 -29.2(8)
C73 C74 C75 F34 152.2(6)
O20 C74 C75 F35 -149.9(6)
C73 C74 C75 F35 31.5(8)
O20 C74 C75 F36 88.8(6)
C73 C74 C75 F36 -89.8(7)
Dy2 O22 C77 C78 8.6(9)
Dy2 O22 C77 C76 -168.1(4)
F44 C76 C77 O22 -157.1(5)
F43 C76 C77 O22 -36.3(7)
F45 C76 C77 O22 81.5(7)
F44 C76 C77 C78 25.9(8)
F43 C76 C77 C78 146.6(6)
F45 C76 C77 C78 -95.6(7)
O22 C77 C78 C79 3.1(10)
C76 C77 C78 C79 179.7(6)
Dy2 O23 C79 C78 -16.1(10)
Dy2 O23 C79 C80 162.6(4)
C77 C78 C79 O23 1.1(10)
C77 C78 C79 C80 -177.6(6)
O23 C79 C80 F48 122.5(9)
C78 C79 C80 F48 -58.6(10)
O23 C79 C80 F46 -122.7(9)
C78 C79 C80 F46 56.2(11)
O23 C79 C80 F47 -7.1(10)
C78 C79 C80 F47 171.8(7)
Dy2 O24 C82 C83 1.8(9)
Dy2 O24 C82 C81 -179.2(4)
F37 C81 C82 O24 42.2(7)
F39 C81 C82 O24 -76.9(7)
F38 C81 C82 O24 161.8(5)
F37 C81 C82 C83 -138.7(6)
F39 C81 C82 C83 102.2(7)
F38 C81 C82 C83 -19.1(8)
O24 C82 C83 C84 -0.2(9)
C81 C82 C83 C84 -179.2(5)
Dy2 O25 C84 C83 1.9(9)
Dy2 O25 C84 C85 -179.2(3)
C82 C83 C84 O25 -1.7(9)
C82 C83 C84 C85 179.4(5)
O25 C84 C85 F41 178.0(5)
C83 C84 C85 F41 -2.9(8)
O25 C84 C85 F40 -60.7(6)
C83 C84 C85 F40 118.4(6)
O25 C84 C85 F42 56.3(7)
C83 C84 C85 F42 -124.6(6)
C88 O28 C87 C86 -178.6(5)
C87 O28 C88 C93 -2.1(9)
C87 O28 C88 C89 177.0(5)
O28 C88 C89 C90 -179.1(5)
C93 C88 C89 C90 0.1(8)
C88 C89 C90 C91 -0.1(8)
C89 C90 C91 C92 -0.5(8)
C89 C90 C91 C94 178.8(5)
C90 C91 C92 C93 1.2(8)
C94 C91 C92 C93 -178.2(5)
C91 C92 C93 C88 -1.2(9)
O28 C88 C93 C92 179.6(5)
C89 C88 C93 C92 0.5(9)
O26 N7 C94 N8 179.3(4)
C95 N7 C94 N8 -10.4(6)
O26 N7 C94 C91 -1.6(8)
C95 N7 C94 C91 168.8(5)
O27 N8 C94 N7 171.9(4)
C99 N8 C94 N7 -10.5(6)
O27 N8 C94 C91 -7.2(8)
C99 N8 C94 C91 170.4(5)
C92 C91 C94 N7 148.7(5)
C90 C91 C94 N7 -30.7(8)
C92 C91 C94 N8 -32.3(8)
C90 C91 C94 N8 148.3(5)
O26 N7 C95 C97 -41.0(6)
C94 N7 C95 C97 148.1(5)
O26 N7 C95 C96 79.1(5)
C94 N7 C95 C96 -91.8(5)
O26 N7 C95 C99 -163.7(4)
C94 N7 C95 C99 25.3(5)
O27 N8 C99 C100 -34.0(6)
C94 N8 C99 C100 148.4(5)
O27 N8 C99 C98 85.5(5)
C94 N8 C99 C98 -92.1(5)
O27 N8 C99 C95 -157.0(4)
C94 N8 C99 C95 25.4(5)
N7 C95 C99 N8 -27.6(4)
C97 C95 C99 N8 -146.4(4)
C96 C95 C99 N8 84.2(5)
N7 C95 C99 C100 -146.3(5)
C97 C95 C99 C100 94.9(6)
C96 C95 C99 C100 -34.5(6)
N7 C95 C99 C98 84.9(5)
C97 C95 C99 C98 -33.9(6)
C96 C95 C99 C98 -163.4(4)
Cu2 O30 C102 C103 -5.6(8)
Cu2 O30 C102 C101 174.1(3)
F51 C101 C102 O30 -60.7(6)
F49 C101 C102 O30 59.0(6)
F50 C101 C102 O30 178.7(5)
F51 C101 C102 C103 119.0(6)
F49 C101 C102 C103 -121.2(6)
F50 C101 C102 C103 -1.6(8)
O30 C102 C103 C104 -3.6(9)
C101 C102 C103 C104 176.7(5)
Cu2 O29 C104 C103 14.2(8)
Cu2 O29 C104 C105 -164.3(3)
C102 C103 C104 O29 -1.3(9)
C102 C103 C104 C105 177.1(5)
O29 C104 C105 F52 -144.3(5)
C103 C104 C105 F52 37.1(7)
O29 C104 C105 F53 95.6(6)
C103 C104 C105 F53 -83.0(6)
O29 C104 C105 F54 -23.4(7)
C103 C104 C105 F54 158.0(5)
Cu2 O32 C107 C108 9.1(8)
Cu2 O32 C107 C106 -172.2(4)
F60 C106 C107 O32 67.9(8)
F59 C106 C107 O32 -170.6(5)
F58 C106 C107 O32 -50.9(7)
F60 C106 C107 C108 -113.3(7)
F59 C106 C107 C108 8.2(8)
F58 C106 C107 C108 127.9(6)
O32 C107 C108 C109 0.2(9)
C106 C107 C108 C109 -178.4(5)
Cu2 O31 C109 C108 -1.1(8)
Cu2 O31 C109 C110 179.3(3)
C107 C108 C109 O31 -4.6(9)
C107 C108 C109 C110 175.0(5)
O31 C109 C110 F55 -60.1(7)
C108 C109 C110 F55 120.2(6)
O31 C109 C110 F56 176.0(5)
C108 C109 C110 F56 -3.7(8)
O31 C109 C110 F57 57.3(6)
C108 C109 C110 F57 -122.4(6)

loop_
_platon_squeeze_void_nr
_platon_squeeze_void_average_x
_platon_squeeze_void_average_y
_platon_squeeze_void_average_z
_platon_squeeze_void_volume
_platon_squeeze_void_count_electrons
1 0.087 0.386 0.144 21.1 0.9
2 0.087 0.114 0.644 21.1 1.1
3 0.155 0.192 0.165 10.7 -0.5
4 0.155 0.308 0.665 10.7 -0.6
5 0.500 0.500 0.500 571.6 99.9
6 0.500 0.000 1.000 571.6 100.4
7 0.341 0.945 0.347 54.9 2.2
8 0.341 0.555 0.847 54.9 2.3
9 0.659 0.445 0.153 54.8 2.5
10 0.659 0.055 0.653 54.8 2.7
11 0.844 0.692 0.335 10.7 -0.5
12 0.845 0.808 0.835 10.7 -0.6
13 0.913 0.886 0.356 21.1 1.4
14 0.913 0.614 0.856 21.1 1.5
